data_1576490
loop_
_publ_author_name
'Koutsianos, Athanasios'
'Svensson Grape, Erik'
'Pallach, Roman'
'Keupp, Julian'
'Schmid, Rochus'
'Inge, A. Ken'
'Henke, Sebastian'

_publ_section_title
;
 Deciphering the guest-free crystal structures and thermal breathing of
 the flexible metal-organic frameworks ZIF-7 and ZIF-9.
;
_journal_issue 14
_journal_name_full 'Chemical science'
_journal_page_first 7185
_journal_page_last 7193
_journal_paper_doi 10.1039/d5sc08614k
_journal_volume 17
_journal_year 2026
_chemical_formula_moiety 'C14 H10 N4 Co'
_chemical_formula_sum 'C14 H10 Co N4'
_chemical_formula_weight 299.64
_space_group_IT_number 2
_space_group_name_Hall '-P 1'
_space_group_name_H-M_alt 'P -1'
_symmetry_cell_setting triclinic
_symmetry_space_group_name_Hall '-P 1'
_symmetry_space_group_name_H-M 'P -1'
_audit_update_record
;
2025-10-06 deposited with the CCDC.	2026-02-09 downloaded from the CCDC.
;
_cell_angle_alpha 109.831(10)
_cell_angle_beta 109.636(9)
_cell_angle_gamma 95.513(9)
_cell_formula_units_Z 6
_cell_length_a 11.3961(17)
_cell_length_b 14.3123(13)
_cell_length_c 14.2295(16)
_cell_measurement_temperature 298(2)
_cell_volume 1997.7(5)
_diffrn_ambient_temperature 298(2)
_diffrn_measurement_device_type 'BL9, Dortmunder Elektronenspeicherring-Anlage, Dortmund, Germany'
_diffrn_radiation_probe x-ray
_diffrn_radiation_type Synchrotron
_diffrn_radiation_wavelength 0.6199
_exptl_crystal_density_diffrn 1.412
_exptl_crystal_density_meas ?
_pd_char_colour violet
_pd_proc_ls_prof_R_factor 0.0292
_pd_proc_ls_prof_wR_expected 0.2083
_pd_proc_ls_prof_wR_factor 0.0389
_refine_ls_goodness_of_fit_all 0.18683
_refine_ls_number_parameters 75
_refine_ls_number_restraints 30
_refine_ls_R_I_factor 0.0136
_refine_ls_shift/su_max 0
_cod_data_source_file d5sc08614k2.cif
_cod_data_source_block added_by_encifer_CCDC1
_cod_depositor_comments
;
The following automatic conversions were performed:

data item '_symmetry_cell_setting' value 'Triclinic' was changed to
'triclinic' in accordance with the
/home/data/users/saulius/crontab/automatic-downloads/rss-feeds/RSC/lib/dictionaries/cif_core.dic
dictionary named 'cif_core.dic' version 2.4.2 last updated on
2011-04-26.

data item '_exptl_crystal_density_meas' value 'Not Measured' was
changed to '?' -- the value is perceived as not measured.

Automatic conversion script
Id: cif_fix_values 8170 2020-07-09 18:12:32Z antanas 

 Adding full bibliography for 1576489--1576492.cif.
;
_cod_original_sg_symbol_Hall -P1
_cod_original_sg_symbol_H-M P-1
_cod_original_formula_sum 'C14 H10 N4 Co'
_cod_database_code 1576490

loop_
_symmetry_equiv_pos_site_id
_symmetry_equiv_pos_as_xyz
1 'x, y, z '
2 '-x, -y, -z '

loop_
_atom_site_label
_atom_site_type_symbol
_atom_site_symmetry_multiplicity
_atom_site_fract_x
_atom_site_fract_y
_atom_site_fract_z
_atom_site_occupancy
_atom_site_B_iso_or_equiv
C1 C 2 0.591(5) 0.415(4) 0.147(5) 1 3.220965
C11 C 2 1.112(10) 0.687(7) 0.825(4) 1 4.128574
C10 C 2 1.033(9) 0.602(7) 0.735(5) 1 4.470615
C9 C 2 0.968(7) 0.608(5) 0.639(5) 1 4.211479
C8 C 2 0.989(6) 0.701(4) 0.633(3) 1 3.738448
C14 C 2 0.996(6) 0.832(4) 0.589(3) 1 3.260838
C15 C 2 1.256(7) 1.025(5) 0.572(4) 1 3.597826
C16 C 2 1.267(11) 0.924(6) 0.521(6) 1 5.000178
C17 C 2 1.312(15) 0.907(9) 0.442(8) 1 5.54277
C18 C 2 1.341(14) 0.982(11) 0.404(8) 1 5.044947
C19 C 2 1.334(10) 1.080(10) 0.453(7) 1 4.48009
C2 C 2 0.551(8) 0.359(6) 0.035(5) 1 3.621513
C20 C 2 1.288(7) 1.104(7) 0.541(5) 1 3.498183
C21 C 2 1.223(7) 1.169(4) 0.672(4) 1 3.265892
C22 C 2 1.124(9) 1.194(7) 0.908(7) 1 3.722025
C23 C 2 1.011(13) 1.209(13) 0.838(9) 1 4.452613
C24 C 2 0.96(2) 1.288(18) 0.883(12) 1 4.483959
C25 C 2 1.01(2) 1.349(17) 0.997(13) 1 5.148459
C26 C 2 1.12(2) 1.330(12) 1.061(10) 1 4.239035
C27 C 2 1.177(13) 1.256(7) 1.017(7) 1 3.564743
C28 C 2 1.290(6) 1.142(6) 0.981(6) 1 3.204463
C29 C 2 1.424(6) 1.053(3) 1.174(4) 1 3.041101
C3 C 2 0.602(10) 0.404(8) -0.020(7) 1 4.456955
C30 C 2 1.295(7) 1.024(5) 1.162(5) 1 4.266196
C31 C 2 1.249(9) 0.926(5) 1.145(6) 1 4.154788
C32 C 2 1.330(12) 0.851(4) 1.139(7) 1 3.988583
C33 C 2 1.454(12) 0.879(3) 1.151(8) 1 3.886887
C34 C 2 1.502(9) 0.980(3) 1.167(6) 1 3.103083
C35 C 2 1.609(6) 1.124(4) 1.192(5) 1 3.772715
C36 C 2 1.538(6) 1.328(10) 1.445(4) 1 3.665966
C37 C 2 1.671(6) 1.336(18) 1.465(8) 1 3.812431
C38 C 2 1.758(7) 1.36(3) 1.570(10) 1 4.552493
C39 C 2 1.712(9) 1.38(3) 1.655(8) 1 4.289093
C4 C 2 0.697(10) 0.499(9) 0.036(9) 1 4.574048
C40 C 2 1.582(9) 1.368(18) 1.637(5) 1 4.369313
C41 C 2 1.494(7) 1.347(10) 1.533(3) 1 4.060829
C42 C 2 1.331(6) 1.314(8) 1.386(4) 1 3.381563
C5 C 2 0.734(9) 0.551(7) 0.144(9) 1 4.197582
C6 C 2 0.678(6) 0.511(5) 0.201(7) 1 3.093687
C7 C 2 0.617(6) 0.473(4) 0.314(5) 1 3.180697
C13 C 2 1.073(6) 0.790(5) 0.723(3) 1 3.402013
C12 C 2 1.137(8) 0.782(7) 0.821(3) 1 4.319334
Co1 Co 2 0.7507(18) 0.6860(13) 0.4357(15) 1 3.333873
Co2 Co 2 1.215(2) 1.0086(13) 0.7626(17) 1 3.229492
Co3 Co 2 1.4356(18) 1.2676(15) 1.2079(16) 1 3.290605
N1 N 2 0.556(4) 0.392(3) 0.222(4) 1 3.31445
N10 N 2 1.624(8) 1.030(5) 1.180(7) 1 3.80114
N11 N 2 1.435(6) 1.311(3) 1.356(3) 1 3.061472
N12 N 2 1.362(8) 1.332(8) 1.491(4) 1 3.245047
N2 N 2 0.692(7) 0.547(4) 0.308(6) 1 3.589378
N3 N 2 0.939(5) 0.733(4) 0.548(2) 1 3.73908
N4 N 2 1.077(7) 0.869(4) 0.690(4) 1 3.722894
N5 N 2 1.215(4) 1.068(4) 0.656(3) 1 3.248205
N6 N 2 1.268(8) 1.193(5) 0.606(5) 1 3.652464
N7 N 2 1.198(5) 1.126(3) 0.890(6) 1 3.616539
N8 N 2 1.282(8) 1.220(6) 1.064(6) 1 3.340032
N9 N 2 1.497(6) 1.142(3) 1.190(4) 1 3.627909

loop_
_geom_angle_atom_site_label_1
_geom_angle_atom_site_label_2
_geom_angle_atom_site_label_3
_geom_angle
_geom_angle_site_symmetry_1
_geom_angle_site_symmetry_2
_geom_angle_site_symmetry_3
C6 C1 N1 108.667(11) 1_555 1_555 1_555
C2 C1 C6 121.613(11) 1_555 1_555 1_555
C2 C1 N1 129.690(9) 1_555 1_555 1_555
C7 C1 C2 166.580(3) 1_555 1_555 1_555
C7 C1 C6 71.574(12) 1_555 1_555 1_555
C7 C1 N1 37.104(7) 1_555 1_555 1_555
N2 C1 C7 35.427(7) 1_555 1_555 1_555
N2 C1 C2 157.651(5) 1_555 1_555 1_555
N2 C1 C6 36.147(8) 1_555 1_555 1_555
N2 C1 N1 72.527(10) 1_555 1_555 1_555
C3 C1 N2 125.934(8) 1_555 1_555 1_555
C3 C1 C7 161.252(3) 1_555 1_555 1_555
C3 C1 C2 31.778(5) 1_555 1_555 1_555
C3 C1 C6 89.836(12) 1_555 1_555 1_555
C3 C1 N1 161.436(4) 1_555 1_555 1_555
C5 C1 C3 60.021(12) 1_555 1_555 1_555
C5 C1 N2 66.062(11) 1_555 1_555 1_555
C5 C1 C7 101.478(13) 1_555 1_555 1_555
C5 C1 C2 91.780(13) 1_555 1_555 1_555
C5 C1 C6 29.924(5) 1_555 1_555 1_555
C5 C1 N1 138.530(8) 1_555 1_555 1_555
C4 C1 C5 29.083(6) 1_555 1_555 1_555
C4 C1 C3 30.949(7) 1_555 1_555 1_555
C4 C1 N2 95.111(11) 1_555 1_555 1_555
C4 C1 C7 130.538(9) 1_555 1_555 1_555
C4 C1 C2 62.697(10) 1_555 1_555 1_555
C4 C1 C6 58.965(9) 1_555 1_555 1_555
C4 C1 N1 167.611(3) 1_555 1_555 1_555
Co3 C1 C4 163.6(14) 1_444 1_555 1_555
Co3 C1 C5 167.2(13) 1_444 1_555 1_555
Co3 C1 C3 132.7(14) 1_444 1_555 1_555
Co3 C1 N2 101.3(14) 1_444 1_555 1_555
Co3 C1 C7 65.9(14) 1_444 1_555 1_555
Co3 C1 C2 100.9(14) 1_444 1_555 1_555
Co3 C1 C6 137.4(14) 1_444 1_555 1_555
Co3 C1 N1 28.8(14) 1_444 1_555 1_555
C12 C11 C10 122.540(9) 1_555 1_555 1_555
C13 C11 C12 31.318(7) 1_555 1_555 1_555
C13 C11 C10 91.254(10) 1_555 1_555 1_555
C9 C11 C13 61.685(10) 1_555 1_555 1_555
C9 C11 C12 93.000(13) 1_555 1_555 1_555
C9 C11 C10 29.605(7) 1_555 1_555 1_555
C8 C11 C9 30.223(5) 1_555 1_555 1_555
C8 C11 C13 31.465(7) 1_555 1_555 1_555
C8 C11 C12 62.782(12) 1_555 1_555 1_555
C8 C11 C10 59.813(10) 1_555 1_555 1_555
C11 C10 C9 120.600(10) 1_555 1_555 1_555
C8 C10 C11 89.601(10) 1_555 1_555 1_555
C8 C10 C9 31.029(7) 1_555 1_555 1_555
C12 C10 C8 60.863(10) 1_555 1_555 1_555
C12 C10 C11 28.776(6) 1_555 1_555 1_555
C12 C10 C9 91.889(13) 1_555 1_555 1_555
C13 C10 C12 30.077(5) 1_555 1_555 1_555
C13 C10 C8 30.788(7) 1_555 1_555 1_555
C13 C10 C11 58.837(9) 1_555 1_555 1_555
C13 C10 C9 61.817(12) 1_555 1_555 1_555
C10 C9 C8 117.790(12) 1_555 1_555 1_555
C11 C9 C10 29.795(5) 1_555 1_555 1_555
C11 C9 C8 88.025(13) 1_555 1_555 1_555
C13 C9 C11 58.709(12) 1_555 1_555 1_555
C13 C9 C10 88.469(13) 1_555 1_555 1_555
C13 C9 C8 29.322(5) 1_555 1_555 1_555
N3 C9 C13 53.699(9) 1_555 1_555 1_555
N3 C9 C11 112.395(10) 1_555 1_555 1_555
N3 C9 C10 142.167(8) 1_555 1_555 1_555
N3 C9 C8 24.377(5) 1_555 1_555 1_555
C12 C9 N3 83.106(10) 1_555 1_555 1_555
C12 C9 C13 29.411(6) 1_555 1_555 1_555
C12 C9 C11 29.300(7) 1_555 1_555 1_555
C12 C9 C10 59.064(10) 1_555 1_555 1_555
C12 C9 C8 58.731(9) 1_555 1_555 1_555
N3 C8 C9 131.840(10) 1_555 1_555 1_555
C13 C8 N3 105.657(10) 1_555 1_555 1_555
C13 C8 C9 122.502(9) 1_555 1_555 1_555
C14 C8 C13 69.448(10) 1_555 1_555 1_555
C14 C8 N3 36.234(8) 1_555 1_555 1_555
C14 C8 C9 168.008(2) 1_555 1_555 1_555
N4 C8 C14 34.293(6) 1_555 1_555 1_555
N4 C8 C13 35.170(7) 1_555 1_555 1_555
N4 C8 N3 70.525(12) 1_555 1_555 1_555
N4 C8 C9 157.604(4) 1_555 1_555 1_555
C10 C8 N4 126.448(10) 1_555 1_555 1_555
C10 C8 C14 160.729(5) 1_555 1_555 1_555
C10 C8 C13 91.322(10) 1_555 1_555 1_555
C10 C8 N3 163.021(4) 1_555 1_555 1_555
C10 C8 C9 31.181(7) 1_555 1_555 1_555
C12 C8 C10 61.193(9) 1_555 1_555 1_555
C12 C8 N4 65.297(13) 1_555 1_555 1_555
C12 C8 C14 99.582(12) 1_555 1_555 1_555
C12 C8 C13 30.134(7) 1_555 1_555 1_555
C12 C8 N3 135.783(7) 1_555 1_555 1_555
C12 C8 C9 92.371(13) 1_555 1_555 1_555
C11 C8 C12 30.625(5) 1_555 1_555 1_555
C11 C8 C10 30.586(6) 1_555 1_555 1_555
C11 C8 N4 95.920(14) 1_555 1_555 1_555
C11 C8 C14 130.207(10) 1_555 1_555 1_555
C11 C8 C13 60.759(10) 1_555 1_555 1_555
C11 C8 N3 166.362(3) 1_555 1_555 1_555
C11 C8 C9 61.752(12) 1_555 1_555 1_555
Co1 C8 C11 155.4(14) 1_555 1_555 1_555
Co1 C8 C12 153.0(14) 1_555 1_555 1_555
Co1 C8 C10 133.0(14) 1_555 1_555 1_555
Co1 C8 N4 97.0(14) 1_555 1_555 1_555
Co1 C8 C14 64.9(14) 1_555 1_555 1_555
Co1 C8 C13 129.0(14) 1_555 1_555 1_555
Co1 C8 N3 32.7(14) 1_555 1_555 1_555
Co1 C8 C9 104.4(14) 1_555 1_555 1_555
N3 C14 N4 115.511(13) 1_555 1_555 1_555
C13 C14 N3 76.927(13) 1_555 1_555 1_555
C13 C14 N4 38.587(6) 1_555 1_555 1_555
C8 C14 C13 38.463(9) 1_555 1_555 1_555
C8 C14 N3 38.482(7) 1_555 1_555 1_555
C8 C14 N4 77.033(12) 1_555 1_555 1_555
Co1 C14 C8 73.3(14) 1_555 1_555 1_555
Co1 C14 C13 108.7(14) 1_555 1_555 1_555
Co1 C14 N3 38.6(15) 1_555 1_555 1_555
Co1 C14 N4 143.2(14) 1_555 1_555 1_555
Co2 C14 Co1 168(3) 1_555 1_555 1_555
Co2 C14 C8 111(2) 1_555 1_555 1_555
Co2 C14 C13 73(2) 1_555 1_555 1_555
Co2 C14 N3 149(2) 1_555 1_555 1_555
Co2 C14 N4 35(2) 1_555 1_555 1_555
C20 C15 N5 106.721(9) 1_555 1_555 1_555
C16 C15 C20 121.977(7) 1_555 1_555 1_555
C16 C15 N5 131.300(7) 1_555 1_555 1_555
C21 C15 C16 167.648(2) 1_555 1_555 1_555
C21 C15 C20 70.365(8) 1_555 1_555 1_555
C21 C15 N5 36.356(5) 1_555 1_555 1_555
N6 C15 C21 34.601(5) 1_555 1_555 1_555
N6 C15 C16 157.744(3) 1_555 1_555 1_555
N6 C15 C20 35.767(5) 1_555 1_555 1_555
N6 C15 N5 70.955(9) 1_555 1_555 1_555
C17 C15 N6 127.091(7) 1_555 1_555 1_555
C17 C15 C21 161.692(3) 1_555 1_555 1_555
C17 C15 C16 30.657(5) 1_555 1_555 1_555
C17 C15 C20 91.328(9) 1_555 1_555 1_555
C17 C15 N5 161.950(3) 1_555 1_555 1_555
C19 C15 C17 59.974(7) 1_555 1_555 1_555
C19 C15 N6 67.124(8) 1_555 1_555 1_555
C19 C15 C21 101.720(8) 1_555 1_555 1_555
C19 C15 C16 90.620(9) 1_555 1_555 1_555
C19 C15 C20 31.357(5) 1_555 1_555 1_555
C19 C15 N5 138.075(6) 1_555 1_555 1_555
C18 C15 C19 29.620(4) 1_555 1_555 1_555
C18 C15 C17 30.373(4) 1_555 1_555 1_555
C18 C15 N6 96.743(9) 1_555 1_555 1_555
C18 C15 C21 131.332(7) 1_555 1_555 1_555
C18 C15 C16 61.002(8) 1_555 1_555 1_555
C18 C15 C20 60.976(8) 1_555 1_555 1_555
C18 C15 N5 167.6657(18) 1_555 1_555 1_555
Co2 C15 C18 157.7(15) 1_555 1_555 1_555
Co2 C15 C19 164.6(12) 1_555 1_555 1_555
Co2 C15 C17 129.1(15) 1_555 1_555 1_555
Co2 C15 N6 102.4(14) 1_555 1_555 1_555
Co2 C15 C21 68.6(15) 1_555 1_555 1_555
Co2 C15 C16 99.4(15) 1_555 1_555 1_555
Co2 C15 C20 137.1(14) 1_555 1_555 1_555
Co2 C15 N5 33.7(15) 1_555 1_555 1_555
C15 C16 C17 116.780(8) 1_555 1_555 1_555
C18 C16 C15 88.108(9) 1_555 1_555 1_555
C18 C16 C17 28.730(4) 1_555 1_555 1_555
C20 C16 C18 59.268(8) 1_555 1_555 1_555
C20 C16 C15 28.841(4) 1_555 1_555 1_555
C20 C16 C17 87.947(9) 1_555 1_555 1_555
N5 C16 C20 52.961(7) 1_555 1_555 1_555
N5 C16 C18 112.224(8) 1_555 1_555 1_555
N5 C16 C15 24.121(4) 1_555 1_555 1_555
N5 C16 C17 140.897(5) 1_555 1_555 1_555
C19 C16 N5 83.577(8) 1_555 1_555 1_555
C19 C16 C20 30.617(4) 1_555 1_555 1_555
C19 C16 C18 28.652(5) 1_555 1_555 1_555
C19 C16 C15 59.458(7) 1_555 1_555 1_555
C19 C16 C17 57.340(8) 1_555 1_555 1_555
C18 C17 C16 123.720(7) 1_555 1_555 1_555
C15 C17 C18 91.218(8) 1_555 1_555 1_555
C15 C17 C16 32.563(5) 1_555 1_555 1_555
C19 C17 C15 62.004(8) 1_555 1_555 1_555
C19 C17 C18 29.251(4) 1_555 1_555 1_555
C19 C17 C16 94.555(9) 1_555 1_555 1_555
C20 C17 C19 31.543(4) 1_555 1_555 1_555
C20 C17 C15 30.463(5) 1_555 1_555 1_555
C20 C17 C18 60.776(7) 1_555 1_555 1_555
C20 C17 C16 63.022(8) 1_555 1_555 1_555
C17 C18 C19 120.770(7) 1_555 1_555 1_555
C20 C18 C17 88.920(9) 1_555 1_555 1_555
C20 C18 C19 31.886(5) 1_555 1_555 1_555
C16 C18 C20 61.421(7) 1_555 1_555 1_555
C16 C18 C17 27.550(4) 1_555 1_555 1_555
C16 C18 C19 93.304(9) 1_555 1_555 1_555
C15 C18 C16 30.890(4) 1_555 1_555 1_555
C15 C18 C20 30.532(4) 1_555 1_555 1_555
C15 C18 C17 58.409(8) 1_555 1_555 1_555
C15 C18 C19 62.416(8) 1_555 1_555 1_555
C20 C19 C18 118.240(8) 1_555 1_555 1_555
C17 C19 C20 88.296(9) 1_555 1_555 1_555
C17 C19 C18 29.979(4) 1_555 1_555 1_555
C15 C19 C17 58.021(8) 1_555 1_555 1_555
C15 C19 C20 30.279(4) 1_555 1_555 1_555
C15 C19 C18 87.963(9) 1_555 1_555 1_555
N6 C19 C15 52.863(7) 1_555 1_555 1_555
N6 C19 C17 110.879(9) 1_555 1_555 1_555
N6 C19 C20 22.585(3) 1_555 1_555 1_555
N6 C19 C18 140.822(6) 1_555 1_555 1_555
C16 C19 N6 82.785(9) 1_555 1_555 1_555
C16 C19 C15 29.922(5) 1_555 1_555 1_555
C16 C19 C17 28.106(4) 1_555 1_555 1_555
C16 C19 C20 60.200(8) 1_555 1_555 1_555
C16 C19 C18 58.044(7) 1_555 1_555 1_555
C1 C2 C3 116.190(10) 1_555 1_555 1_555
C6 C2 C1 29.147(6) 1_555 1_555 1_555
C6 C2 C3 87.044(10) 1_555 1_555 1_555
C4 C2 C6 57.676(10) 1_555 1_555 1_555
C4 C2 C1 86.792(13) 1_555 1_555 1_555
C4 C2 C3 29.460(6) 1_555 1_555 1_555
N1 C2 C4 111.706(12) 1_555 1_555 1_555
N1 C2 C6 54.050(9) 1_555 1_555 1_555
N1 C2 C1 24.914(4) 1_555 1_555 1_555
N1 C2 C3 141.089(8) 1_555 1_555 1_555
C5 C2 N1 83.569(13) 1_555 1_555 1_555
C5 C2 C4 28.137(5) 1_555 1_555 1_555
C5 C2 C6 29.552(6) 1_555 1_555 1_555
C5 C2 C1 58.655(11) 1_555 1_555 1_555
C5 C2 C3 57.565(9) 1_555 1_555 1_555
C15 C20 N6 107.905(8) 1_555 1_555 1_555
C19 C20 C15 118.365(8) 1_555 1_555 1_555
C19 C20 N6 133.730(6) 1_555 1_555 1_555
C21 C20 C19 169.3108(15) 1_555 1_555 1_555
C21 C20 C15 72.308(9) 1_555 1_555 1_555
C21 C20 N6 35.602(5) 1_555 1_555 1_555
N5 C20 C21 35.817(5) 1_555 1_555 1_555
N5 C20 C19 154.851(4) 1_555 1_555 1_555
N5 C20 C15 36.491(6) 1_555 1_555 1_555
N5 C20 N6 71.416(8) 1_555 1_555 1_555
C18 C20 N5 124.977(7) 1_555 1_555 1_555
C18 C20 C21 160.775(3) 1_555 1_555 1_555
C18 C20 C19 29.874(4) 1_555 1_555 1_555
C18 C20 C15 88.492(9) 1_555 1_555 1_555
C18 C20 N6 163.597(3) 1_555 1_555 1_555
C16 C20 C18 59.311(8) 1_555 1_555 1_555
C16 C20 N5 65.672(8) 1_555 1_555 1_555
C16 C20 C21 101.489(9) 1_555 1_555 1_555
C16 C20 C19 89.183(9) 1_555 1_555 1_555
C16 C20 C15 29.182(4) 1_555 1_555 1_555
C16 C20 N6 137.087(6) 1_555 1_555 1_555
C17 C20 C16 29.032(4) 1_555 1_555 1_555
C17 C20 C18 30.303(5) 1_555 1_555 1_555
C17 C20 N5 94.700(9) 1_555 1_555 1_555
C17 C20 C21 130.517(7) 1_555 1_555 1_555
C17 C20 C19 60.160(8) 1_555 1_555 1_555
C17 C20 C15 58.209(7) 1_555 1_555 1_555
C17 C20 N6 166.097(2) 1_555 1_555 1_555
Co1 C20 C17 158(2) 2_776 1_555 1_555
Co1 C20 C16 166(3) 2_776 1_555 1_555
Co1 C20 C18 129(2) 2_776 1_555 1_555
Co1 C20 N5 104(2) 2_776 1_555 1_555
Co1 C20 C21 69(2) 2_776 1_555 1_555
Co1 C20 C19 100(2) 2_776 1_555 1_555
Co1 C20 C15 140(2) 2_776 1_555 1_555
Co1 C20 N6 35(2) 2_776 1_555 1_555
N5 C21 N6 112.076(8) 1_555 1_555 1_555
C20 C21 N5 74.674(9) 1_555 1_555 1_555
C20 C21 N6 37.408(5) 1_555 1_555 1_555
C15 C21 C20 37.327(6) 1_555 1_555 1_555
C15 C21 N5 37.347(5) 1_555 1_555 1_555
C15 C21 N6 74.732(8) 1_555 1_555 1_555
Co2 C21 C15 67.9(14) 1_555 1_555 1_555
Co2 C21 C20 104.3(14) 1_555 1_555 1_555
Co2 C21 N5 32.0(13) 1_555 1_555 1_555
Co2 C21 N6 140.3(15) 1_555 1_555 1_555
Co1 C21 Co2 172(2) 2_776 1_555 1_555
Co1 C21 C15 105(2) 2_776 1_555 1_555
Co1 C21 C20 68(3) 2_776 1_555 1_555
Co1 C21 N5 141(2) 2_776 1_555 1_555
Co1 C21 N6 32(3) 2_776 1_555 1_555
C27 C22 N7 107.030(11) 1_555 1_555 1_555
C23 C22 C27 120.510(10) 1_555 1_555 1_555
C23 C22 N7 132.450(10) 1_555 1_555 1_555
C28 C22 C23 166.590(3) 1_555 1_555 1_555
C28 C22 C27 72.836(11) 1_555 1_555 1_555
C28 C22 N7 34.197(7) 1_555 1_555 1_555
N8 C22 C28 36.058(7) 1_555 1_555 1_555
N8 C22 C23 157.226(4) 1_555 1_555 1_555
N8 C22 C27 36.787(7) 1_555 1_555 1_555
N8 C22 N7 70.255(12) 1_555 1_555 1_555
C26 C22 N8 67.094(12) 1_555 1_555 1_555
C26 C22 C28 103.143(12) 1_555 1_555 1_555
C26 C22 C23 90.152(13) 1_555 1_555 1_555
C26 C22 C27 30.393(6) 1_555 1_555 1_555
C26 C22 N7 137.323(7) 1_555 1_555 1_555
C24 C22 C26 59.489(10) 1_555 1_555 1_555
C24 C22 N8 126.579(9) 1_555 1_555 1_555
C24 C22 C28 162.631(4) 1_555 1_555 1_555
C24 C22 C23 30.699(6) 1_555 1_555 1_555
C24 C22 C27 89.816(11) 1_555 1_555 1_555
C24 C22 N7 163.149(4) 1_555 1_555 1_555
C25 C22 C24 30.484(6) 1_555 1_555 1_555
C25 C22 C26 29.006(5) 1_555 1_555 1_555
C25 C22 N8 96.095(13) 1_555 1_555 1_555
C25 C22 C28 132.149(9) 1_555 1_555 1_555
C25 C22 C23 61.166(11) 1_555 1_555 1_555
C25 C22 C27 59.345(10) 1_555 1_555 1_555
C25 C22 N7 166.317(3) 1_555 1_555 1_555
C22 C23 C24 118.370(12) 1_555 1_555 1_555
C27 C23 C22 29.286(5) 1_555 1_555 1_555
C27 C23 C24 89.088(13) 1_555 1_555 1_555
C25 C23 C27 59.367(11) 1_555 1_555 1_555
C25 C23 C22 88.653(13) 1_555 1_555 1_555
C25 C23 C24 29.752(5) 1_555 1_555 1_555
N7 C23 C25 111.958(11) 1_555 1_555 1_555
N7 C23 C27 52.598(9) 1_555 1_555 1_555
N7 C23 C22 23.316(5) 1_555 1_555 1_555
N7 C23 C24 141.686(8) 1_555 1_555 1_555
C26 C23 N7 82.749(11) 1_555 1_555 1_555
C26 C23 C25 29.216(6) 1_555 1_555 1_555
C26 C23 C27 30.188(6) 1_555 1_555 1_555
C26 C23 C22 59.457(10) 1_555 1_555 1_555
C26 C23 C24 58.967(10) 1_555 1_555 1_555
C25 C24 C23 121.000(10) 1_555 1_555 1_555
C26 C24 C25 30.129(6) 1_555 1_555 1_555
C26 C24 C23 90.873(12) 1_555 1_555 1_555
C22 C24 C26 59.979(10) 1_555 1_555 1_555
C22 C24 C25 90.104(11) 1_555 1_555 1_555
C22 C24 C23 30.931(6) 1_555 1_555 1_555
C27 C24 C22 29.643(6) 1_555 1_555 1_555
C27 C24 C26 30.369(6) 1_555 1_555 1_555
C27 C24 C25 60.474(10) 1_555 1_555 1_555
C27 C24 C23 60.571(11) 1_555 1_555 1_555
C24 C25 C26 116.00 1_555 1_555 1_555
C27 C25 C24 88.664(11) 1_555 1_555 1_555
C27 C25 C26 29.604(6) 1_555 1_555 1_555
C23 C25 C27 59.445(10) 1_555 1_555 1_555
C23 C25 C24 29.248(6) 1_555 1_555 1_555
C23 C25 C26 88.974(12) 1_555 1_555 1_555
C22 C25 C23 30.181(6) 1_555 1_555 1_555
C22 C25 C27 29.264(6) 1_555 1_555 1_555
C22 C25 C24 59.412(10) 1_555 1_555 1_555
C22 C25 C26 58.813(11) 1_555 1_555 1_555
C27 C26 C25 121.736(11) 1_555 1_555 1_555
C24 C26 C27 90.134(12) 1_555 1_555 1_555
C24 C26 C25 31.651(6) 1_555 1_555 1_555
C22 C26 C24 60.533(11) 1_555 1_555 1_555
C22 C26 C27 29.666(5) 1_555 1_555 1_555
C22 C26 C25 92.180(12) 1_555 1_555 1_555
N8 C26 C22 52.968(9) 1_555 1_555 1_555
N8 C26 C24 113.499(11) 1_555 1_555 1_555
N8 C26 C27 23.412(5) 1_555 1_555 1_555
N8 C26 C25 145.134(7) 1_555 1_555 1_555
C23 C26 N8 83.356(11) 1_555 1_555 1_555
C23 C26 C22 30.391(6) 1_555 1_555 1_555
C23 C26 C24 30.160(6) 1_555 1_555 1_555
C23 C26 C27 60.040(10) 1_555 1_555 1_555
C23 C26 C25 61.811(10) 1_555 1_555 1_555
N8 C27 C22 106.873(11) 1_555 1_555 1_555
C26 C27 N8 132.890(9) 1_555 1_555 1_555
C26 C27 C22 119.941(10) 1_555 1_555 1_555
C28 C27 C26 168.936(2) 1_555 1_555 1_555
C28 C27 N8 36.521(8) 1_555 1_555 1_555
C28 C27 C22 70.366(11) 1_555 1_555 1_555
N7 C27 C28 34.060(6) 1_555 1_555 1_555
N7 C27 C26 156.071(5) 1_555 1_555 1_555
N7 C27 N8 70.577(11) 1_555 1_555 1_555
N7 C27 C22 36.307(7) 1_555 1_555 1_555
C25 C27 N7 127.685(9) 1_555 1_555 1_555
C25 C27 C28 161.669(4) 1_555 1_555 1_555
C25 C27 C26 28.659(6) 1_555 1_555 1_555
C25 C27 N8 161.522(4) 1_555 1_555 1_555
C25 C27 C22 91.390(11) 1_555 1_555 1_555
C23 C27 C25 61.188(10) 1_555 1_555 1_555
C23 C27 N7 66.508(12) 1_555 1_555 1_555
C23 C27 C28 100.560(12) 1_555 1_555 1_555
C23 C27 C26 89.772(12) 1_555 1_555 1_555
C23 C27 N8 137.039(8) 1_555 1_555 1_555
C23 C27 C22 30.203(6) 1_555 1_555 1_555
C24 C27 C23 30.341(6) 1_555 1_555 1_555
C24 C27 C25 30.862(6) 1_555 1_555 1_555
C24 C27 N7 96.848(13) 1_555 1_555 1_555
C24 C27 C28 130.900(10) 1_555 1_555 1_555
C24 C27 C26 59.497(11) 1_555 1_555 1_555
C24 C27 N8 167.295(3) 1_555 1_555 1_555
C24 C27 C22 60.541(10) 1_555 1_555 1_555
N8 C28 N7 110.854(12) 1_555 1_555 1_555
C22 C28 N8 74.317(12) 1_555 1_555 1_555
C22 C28 N7 36.537(7) 1_555 1_555 1_555
C27 C28 C22 36.798(8) 1_555 1_555 1_555
C27 C28 N8 37.528(7) 1_555 1_555 1_555
C27 C28 N7 73.334(12) 1_555 1_555 1_555
Co2 C28 C27 117.8(19) 1_555 1_555 1_555
Co2 C28 C22 81(2) 1_555 1_555 1_555
Co2 C28 N8 155.4(19) 1_555 1_555 1_555
Co2 C28 N7 45(2) 1_555 1_555 1_555
Co3 C28 Co2 164(3) 1_555 1_555 1_555
Co3 C28 C27 77(4) 1_555 1_555 1_555
Co3 C28 C22 114(4) 1_555 1_555 1_555
Co3 C28 N8 40(4) 1_555 1_555 1_555
Co3 C28 N7 150(4) 1_555 1_555 1_555
N9 C28 Co3 37.8(12) 1_555 1_555 1_555
N9 C28 Co2 129(3) 1_555 1_555 1_555
N9 C28 C27 112(3) 1_555 1_555 1_555
N9 C28 C22 149(3) 1_555 1_555 1_555
N9 C28 N8 75(4) 1_555 1_555 1_555
N9 C28 N7 171(5) 1_555 1_555 1_555
C30 C29 N9 133.070(7) 1_555 1_555 1_555
C34 C29 C30 120.192(9) 1_555 1_555 1_555
C34 C29 N9 106.703(10) 1_555 1_555 1_555
C35 C29 C34 70.434(10) 1_555 1_555 1_555
C35 C29 C30 169.2516(19) 1_555 1_555 1_555
C35 C29 N9 36.268(6) 1_555 1_555 1_555
N10 C29 C35 34.327(6) 1_555 1_555 1_555
N10 C29 C34 36.108(6) 1_555 1_555 1_555
N10 C29 C30 156.270(4) 1_555 1_555 1_555
N10 C29 N9 70.595(9) 1_555 1_555 1_555
C31 C29 N10 126.503(8) 1_555 1_555 1_555
C31 C29 C35 160.799(3) 1_555 1_555 1_555
C31 C29 C34 90.403(10) 1_555 1_555 1_555
C31 C29 C30 29.794(5) 1_555 1_555 1_555
C31 C29 N9 162.844(3) 1_555 1_555 1_555
C33 C29 C31 61.463(9) 1_555 1_555 1_555
C33 C29 N10 65.049(9) 1_555 1_555 1_555
C33 C29 C35 99.375(10) 1_555 1_555 1_555
C33 C29 C34 28.942(5) 1_555 1_555 1_555
C33 C29 C30 91.256(10) 1_555 1_555 1_555
C33 C29 N9 135.642(7) 1_555 1_555 1_555
C32 C29 C33 29.237(5) 1_555 1_555 1_555
C32 C29 C31 32.226(5) 1_555 1_555 1_555
C32 C29 N10 94.282(10) 1_555 1_555 1_555
C32 C29 C35 128.603(8) 1_555 1_555 1_555
C32 C29 C34 58.178(9) 1_555 1_555 1_555
C32 C29 C30 62.019(9) 1_555 1_555 1_555
C32 C29 N9 164.847(3) 1_555 1_555 1_555
Co3 C29 C32 161.0(17) 1_555 1_555 1_555
Co3 C29 C33 169.8(17) 1_555 1_555 1_555
Co3 C29 C31 128.7(17) 1_555 1_555 1_555
Co3 C29 N10 104.8(17) 1_555 1_555 1_555
Co3 C29 C35 70.4(17) 1_555 1_555 1_555
Co3 C29 C34 140.9(17) 1_555 1_555 1_555
Co3 C29 C30 98.9(17) 1_555 1_555 1_555
Co3 C29 N9 34.2(17) 1_555 1_555 1_555
C4 C3 C2 121.670(9) 1_555 1_555 1_555
C1 C3 C4 89.701(12) 1_555 1_555 1_555
C1 C3 C2 32.032(7) 1_555 1_555 1_555
C5 C3 C1 61.121(10) 1_555 1_555 1_555
C5 C3 C4 28.602(6) 1_555 1_555 1_555
C5 C3 C2 93.133(11) 1_555 1_555 1_555
C6 C3 C5 30.620(6) 1_555 1_555 1_555
C6 C3 C1 30.556(5) 1_555 1_555 1_555
C6 C3 C4 59.222(11) 1_555 1_555 1_555
C6 C3 C2 62.588(10) 1_555 1_555 1_555
C29 C30 C31 118.870(9) 1_555 1_555 1_555
C32 C30 C29 87.584(10) 1_555 1_555 1_555
C32 C30 C31 31.288(5) 1_555 1_555 1_555
C34 C30 C32 57.402(8) 1_555 1_555 1_555
C34 C30 C29 30.185(5) 1_555 1_555 1_555
C34 C30 C31 88.690(10) 1_555 1_555 1_555
N9 C30 C34 53.189(8) 1_555 1_555 1_555
N9 C30 C32 110.591(9) 1_555 1_555 1_555
N9 C30 C29 23.017(4) 1_555 1_555 1_555
N9 C30 C31 141.878(6) 1_555 1_555 1_555
C33 C30 N9 82.217(10) 1_555 1_555 1_555
C33 C30 C34 29.028(5) 1_555 1_555 1_555
C33 C30 C32 28.374(5) 1_555 1_555 1_555
C33 C30 C29 59.210(9) 1_555 1_555 1_555
C33 C30 C31 59.662(9) 1_555 1_555 1_555
C32 C31 C30 120.600(9) 1_555 1_555 1_555
C29 C31 C32 89.266(10) 1_555 1_555 1_555
C29 C31 C30 31.336(5) 1_555 1_555 1_555
C33 C31 C29 60.922(9) 1_555 1_555 1_555
C33 C31 C32 28.344(5) 1_555 1_555 1_555
C33 C31 C30 92.257(10) 1_555 1_555 1_555
C34 C31 C33 29.896(5) 1_555 1_555 1_555
C34 C31 C29 31.027(5) 1_555 1_555 1_555
C34 C31 C32 58.239(9) 1_555 1_555 1_555
C34 C31 C30 62.361(9) 1_555 1_555 1_555
C31 C32 C33 120.440(9) 1_555 1_555 1_555
C34 C32 C31 89.512(10) 1_555 1_555 1_555
C34 C32 C33 30.929(5) 1_555 1_555 1_555
C30 C32 C34 61.399(9) 1_555 1_555 1_555
C30 C32 C31 28.112(5) 1_555 1_555 1_555
C30 C32 C33 92.328(10) 1_555 1_555 1_555
C29 C32 C30 30.397(5) 1_555 1_555 1_555
C29 C32 C34 31.004(5) 1_555 1_555 1_555
C29 C32 C31 58.508(9) 1_555 1_555 1_555
C29 C32 C33 61.932(9) 1_555 1_555 1_555
C34 C33 C32 118.830(9) 1_555 1_555 1_555
C29 C33 C34 30.002(5) 1_555 1_555 1_555
C29 C33 C32 88.831(10) 1_555 1_555 1_555
C31 C33 C29 57.615(8) 1_555 1_555 1_555
C31 C33 C34 87.615(10) 1_555 1_555 1_555
C31 C33 C32 31.216(5) 1_555 1_555 1_555
N10 C33 C31 112.185(9) 1_555 1_555 1_555
N10 C33 C29 54.577(8) 1_555 1_555 1_555
N10 C33 C34 24.576(4) 1_555 1_555 1_555
N10 C33 C32 143.395(6) 1_555 1_555 1_555
C30 C33 N10 84.105(10) 1_555 1_555 1_555
C30 C33 C31 28.081(5) 1_555 1_555 1_555
C30 C33 C29 29.534(5) 1_555 1_555 1_555
C30 C33 C34 59.533(9) 1_555 1_555 1_555
C30 C33 C32 59.297(9) 1_555 1_555 1_555
N10 C34 C33 131.490(7) 1_555 1_555 1_555
C29 C34 N10 107.452(10) 1_555 1_555 1_555
C29 C34 C33 121.056(9) 1_555 1_555 1_555
C35 C34 C29 70.477(10) 1_555 1_555 1_555
C35 C34 N10 36.976(6) 1_555 1_555 1_555
C35 C34 C33 168.456(2) 1_555 1_555 1_555
N9 C34 C35 34.959(6) 1_555 1_555 1_555
N9 C34 C29 35.518(6) 1_555 1_555 1_555
N9 C34 N10 71.934(9) 1_555 1_555 1_555
N9 C34 C33 156.570(4) 1_555 1_555 1_555
C32 C34 N9 126.329(8) 1_555 1_555 1_555
C32 C34 C35 161.269(3) 1_555 1_555 1_555
C32 C34 C29 90.818(10) 1_555 1_555 1_555
C32 C34 N10 161.709(3) 1_555 1_555 1_555
C32 C34 C33 30.241(5) 1_555 1_555 1_555
C30 C34 C32 61.198(9) 1_555 1_555 1_555
C30 C34 N9 65.131(9) 1_555 1_555 1_555
C30 C34 C35 100.086(10) 1_555 1_555 1_555
C30 C34 C29 29.623(5) 1_555 1_555 1_555
C30 C34 N10 137.059(7) 1_555 1_555 1_555
C30 C34 C33 91.439(10) 1_555 1_555 1_555
C31 C34 C30 28.949(5) 1_555 1_555 1_555
C31 C34 C32 32.249(5) 1_555 1_555 1_555
C31 C34 N9 94.080(10) 1_555 1_555 1_555
C31 C34 C35 129.033(8) 1_555 1_555 1_555
C31 C34 C29 58.570(9) 1_555 1_555 1_555
C31 C34 N10 165.986(2) 1_555 1_555 1_555
C31 C34 C33 62.490(9) 1_555 1_555 1_555
Co2 C34 C31 160(2) 2_877 1_555 1_555
Co2 C34 C30 161(3) 2_877 1_555 1_555
Co2 C34 C32 131(2) 2_877 1_555 1_555
Co2 C34 N9 101(2) 2_877 1_555 1_555
Co2 C34 C35 67(2) 2_877 1_555 1_555
Co2 C34 C29 135(2) 2_877 1_555 1_555
Co2 C34 N10 32(2) 2_877 1_555 1_555
Co2 C34 C33 102(2) 2_877 1_555 1_555
N10 C35 N9 116.997(9) 1_555 1_555 1_555
C34 C35 N10 40.374(7) 1_555 1_555 1_555
C34 C35 N9 76.623(10) 1_555 1_555 1_555
C29 C35 C34 39.089(6) 1_555 1_555 1_555
C29 C35 N10 79.463(10) 1_555 1_555 1_555
C29 C35 N9 37.534(6) 1_555 1_555 1_555
Co2 C35 C29 108(2) 2_877 1_555 1_555
Co2 C35 C34 70(3) 2_877 1_555 1_555
Co2 C35 N10 32(3) 2_877 1_555 1_555
Co2 C35 N9 144(2) 2_877 1_555 1_555
Co3 C35 Co2 164(3) 1_555 1_555 2_877
Co3 C35 C29 67.0(15) 1_555 1_555 1_555
Co3 C35 C34 106.1(15) 1_555 1_555 1_555
Co3 C35 N10 146.5(15) 1_555 1_555 1_555
Co3 C35 N9 29.5(15) 1_555 1_555 1_555
C12 C35 Co3 112(2) 2_877 1_555 1_555
C12 C35 Co2 75(2) 2_877 1_555 2_877
C12 C35 C29 171(2) 2_877 1_555 1_555
C12 C35 C34 140(3) 2_877 1_555 1_555
C12 C35 N10 101(3) 2_877 1_555 1_555
C12 C35 N9 141(3) 2_877 1_555 1_555
C37 C36 N11 131.440(8) 1_555 1_555 1_555
C41 C36 C37 121.369(10) 1_555 1_555 1_555
C41 C36 N11 106.918(11) 1_555 1_555 1_555
C42 C36 C41 69.192(11) 1_555 1_555 1_555
C42 C36 C37 169.154(2) 1_555 1_555 1_555
C42 C36 N11 37.812(7) 1_555 1_555 1_555
N12 C36 C42 34.444(7) 1_555 1_555 1_555
N12 C36 C41 34.822(7) 1_555 1_555 1_555
N12 C36 C37 156.190(5) 1_555 1_555 1_555
N12 C36 N11 72.253(11) 1_555 1_555 1_555
C38 C36 N12 125.800(10) 1_555 1_555 1_555
C38 C36 C42 160.101(4) 1_555 1_555 1_555
C38 C36 C41 90.987(12) 1_555 1_555 1_555
C38 C36 C37 30.396(6) 1_555 1_555 1_555
C38 C36 N11 161.578(3) 1_555 1_555 1_555
C40 C36 C38 61.421(10) 1_555 1_555 1_555
C40 C36 N12 64.383(10) 1_555 1_555 1_555
C40 C36 C42 98.792(11) 1_555 1_555 1_555
C40 C36 C41 29.604(6) 1_555 1_555 1_555
C40 C36 C37 91.816(11) 1_555 1_555 1_555
C40 C36 N11 136.506(8) 1_555 1_555 1_555
C39 C36 C40 30.315(6) 1_555 1_555 1_555
C39 C36 C38 31.107(6) 1_555 1_555 1_555
C39 C36 N12 94.697(12) 1_555 1_555 1_555
C39 C36 C42 129.085(9) 1_555 1_555 1_555
C39 C36 C41 59.897(10) 1_555 1_555 1_555
C39 C36 C37 61.502(10) 1_555 1_555 1_555
C39 C36 N11 166.473(3) 1_555 1_555 1_555
Co3 C36 C39 159.5(18) 1_555 1_555 1_555
Co3 C36 C40 169.9(16) 1_555 1_555 1_555
Co3 C36 C38 128.5(17) 1_555 1_555 1_555
Co3 C36 N12 105.7(17) 1_555 1_555 1_555
Co3 C36 C42 71.4(18) 1_555 1_555 1_555
Co3 C36 C41 140.5(17) 1_555 1_555 1_555
Co3 C36 C37 98.1(17) 1_555 1_555 1_555
Co3 C36 N11 33.9(19) 1_555 1_555 1_555
C36 C37 C38 117.990(10) 1_555 1_555 1_555
C39 C37 C36 87.289(11) 1_555 1_555 1_555
C39 C37 C38 30.701(6) 1_555 1_555 1_555
C41 C37 C39 57.889(10) 1_555 1_555 1_555
C41 C37 C36 29.420(6) 1_555 1_555 1_555
C41 C37 C38 88.583(12) 1_555 1_555 1_555
N11 C37 C41 52.718(9) 1_555 1_555 1_555
N11 C37 C39 110.600(11) 1_555 1_555 1_555
N11 C37 C36 23.397(5) 1_555 1_555 1_555
N11 C37 C38 141.267(7) 1_555 1_555 1_555
C40 C37 N11 81.468(12) 1_555 1_555 1_555
C40 C37 C41 28.750(5) 1_555 1_555 1_555
C40 C37 C39 29.145(6) 1_555 1_555 1_555
C40 C37 C36 58.145(10) 1_555 1_555 1_555
C40 C37 C38 59.845(10) 1_555 1_555 1_555
C39 C38 C37 119.660(10) 1_555 1_555 1_555
C36 C38 C39 88.046(12) 1_555 1_555 1_555
C36 C38 C37 31.614(6) 1_555 1_555 1_555
C40 C38 C36 59.639(10) 1_555 1_555 1_555
C40 C38 C39 28.408(5) 1_555 1_555 1_555
C40 C38 C37 91.253(12) 1_555 1_555 1_555
C41 C38 C40 29.060(6) 1_555 1_555 1_555
C41 C38 C36 30.598(6) 1_555 1_555 1_555
C41 C38 C39 57.465(10) 1_555 1_555 1_555
C41 C38 C37 62.205(10) 1_555 1_555 1_555
C38 C39 C40 122.450(10) 1_555 1_555 1_555
C41 C39 C38 92.295(12) 1_555 1_555 1_555
C41 C39 C40 30.160(6) 1_555 1_555 1_555
C37 C39 C41 62.664(10) 1_555 1_555 1_555
C37 C39 C38 29.639(6) 1_555 1_555 1_555
C37 C39 C40 92.813(11) 1_555 1_555 1_555
C36 C39 C37 31.209(6) 1_555 1_555 1_555
C36 C39 C41 31.466(6) 1_555 1_555 1_555
C36 C39 C38 60.847(10) 1_555 1_555 1_555
C36 C39 C40 61.604(10) 1_555 1_555 1_555
C3 C4 C5 120.970(11) 1_555 1_555 1_555
C6 C4 C3 89.738(12) 1_555 1_555 1_555
C6 C4 C5 31.232(6) 1_555 1_555 1_555
C2 C4 C6 60.961(12) 1_555 1_555 1_555
C2 C4 C3 28.870(5) 1_555 1_555 1_555
C2 C4 C5 92.165(13) 1_555 1_555 1_555
C1 C4 C2 30.512(6) 1_555 1_555 1_555
C1 C4 C6 30.465(7) 1_555 1_555 1_555
C1 C4 C3 59.350(9) 1_555 1_555 1_555
C1 C4 C5 61.654(10) 1_555 1_555 1_555
C39 C40 C41 119.220(10) 1_555 1_555 1_555
C36 C40 C39 88.081(11) 1_555 1_555 1_555
C36 C40 C41 31.182(6) 1_555 1_555 1_555
C38 C40 C36 58.941(10) 1_555 1_555 1_555
C38 C40 C39 29.142(6) 1_555 1_555 1_555
C38 C40 C41 90.084(12) 1_555 1_555 1_555
N12 C40 C38 114.151(11) 1_555 1_555 1_555
N12 C40 C36 55.213(10) 1_555 1_555 1_555
N12 C40 C39 143.293(7) 1_555 1_555 1_555
N12 C40 C41 24.089(5) 1_555 1_555 1_555
C37 C40 N12 85.251(12) 1_555 1_555 1_555
C37 C40 C38 28.902(5) 1_555 1_555 1_555
C37 C40 C36 30.039(6) 1_555 1_555 1_555
C37 C40 C39 58.043(10) 1_555 1_555 1_555
C37 C40 C41 61.195(10) 1_555 1_555 1_555
N12 C41 C40 131.970(8) 1_555 1_555 1_555
C36 C41 N12 108.663(11) 1_555 1_555 1_555
C36 C41 C40 119.214(10) 1_555 1_555 1_555
C42 C41 C36 71.715(11) 1_555 1_555 1_555
C42 C41 N12 37.065(7) 1_555 1_555 1_555
C42 C41 C40 169.035(2) 1_555 1_555 1_555
N11 C41 C42 36.816(7) 1_555 1_555 1_555
N11 C41 C36 34.952(7) 1_555 1_555 1_555
N11 C41 N12 73.865(11) 1_555 1_555 1_555
N11 C41 C40 154.140(5) 1_555 1_555 1_555
C39 C41 N11 123.524(10) 1_555 1_555 1_555
C39 C41 C42 160.340(4) 1_555 1_555 1_555
C39 C41 C36 88.637(12) 1_555 1_555 1_555
C39 C41 N12 162.556(3) 1_555 1_555 1_555
C39 C41 C40 30.620(6) 1_555 1_555 1_555
C37 C41 C39 59.447(10) 1_555 1_555 1_555
C37 C41 N11 64.085(10) 1_555 1_555 1_555
C37 C41 C42 100.895(11) 1_555 1_555 1_555
C37 C41 C36 29.210(6) 1_555 1_555 1_555
C37 C41 N12 137.873(8) 1_555 1_555 1_555
C37 C41 C40 90.055(12) 1_555 1_555 1_555
C38 C41 C37 29.212(6) 1_555 1_555 1_555
C38 C41 C39 30.239(6) 1_555 1_555 1_555
C38 C41 N11 93.285(11) 1_555 1_555 1_555
C38 C41 C42 130.101(9) 1_555 1_555 1_555
C38 C41 C36 58.415(10) 1_555 1_555 1_555
C38 C41 N12 167.032(3) 1_555 1_555 1_555
C38 C41 C40 60.856(10) 1_555 1_555 1_555
Co1 C41 C38 160(3) 2_777 1_555 1_555
Co1 C41 C37 166(3) 2_777 1_555 1_555
Co1 C41 C39 131(2) 2_777 1_555 1_555
Co1 C41 N11 105.1(17) 2_777 1_555 1_555
Co1 C41 C42 68.7(19) 2_777 1_555 1_555
Co1 C41 C36 138.9(16) 2_777 1_555 1_555
Co1 C41 N12 32(2) 2_777 1_555 1_555
Co1 C41 C40 100.5(19) 2_777 1_555 1_555
N11 C42 N12 114.271(10) 1_555 1_555 1_555
C41 C42 N11 75.395(11) 1_555 1_555 1_555
C41 C42 N12 38.905(7) 1_555 1_555 1_555
C36 C42 C41 39.093(7) 1_555 1_555 1_555
C36 C42 N11 36.358(7) 1_555 1_555 1_555
C36 C42 N12 77.919(11) 1_555 1_555 1_555
Co1 C42 C36 108(2) 2_777 1_555 1_555
Co1 C42 C41 69(2) 2_777 1_555 1_555
Co1 C42 N11 144(3) 2_777 1_555 1_555
Co1 C42 N12 31(2) 2_777 1_555 1_555
Co3 C42 Co1 166(4) 1_555 1_555 2_777
Co3 C42 C36 66.2(15) 1_555 1_555 1_555
Co3 C42 C41 105.2(16) 1_555 1_555 1_555
Co3 C42 N11 30.2(14) 1_555 1_555 1_555
Co3 C42 N12 143.7(17) 1_555 1_555 1_555
C6 C5 C4 119.030(10) 1_555 1_555 1_555
C3 C5 C6 88.602(11) 1_555 1_555 1_555
C3 C5 C4 30.428(6) 1_555 1_555 1_555
C1 C5 C3 58.858(10) 1_555 1_555 1_555
C1 C5 C6 29.853(6) 1_555 1_555 1_555
C1 C5 C4 89.263(13) 1_555 1_555 1_555
N2 C5 C1 53.384(10) 1_555 1_555 1_555
N2 C5 C3 112.129(10) 1_555 1_555 1_555
N2 C5 C6 23.545(5) 1_555 1_555 1_555
N2 C5 C4 142.548(7) 1_555 1_555 1_555
C2 C5 N2 82.918(12) 1_555 1_555 1_555
C2 C5 C1 29.566(5) 1_555 1_555 1_555
C2 C5 C3 29.302(6) 1_555 1_555 1_555
C2 C5 C6 59.374(9) 1_555 1_555 1_555
C2 C5 C4 59.698(11) 1_555 1_555 1_555
C1 C6 N2 107.192(12) 1_555 1_555 1_555
C5 C6 C1 120.223(9) 1_555 1_555 1_555
C5 C6 N2 132.550(9) 1_555 1_555 1_555
C7 C6 C5 169.403(2) 1_555 1_555 1_555
C7 C6 C1 70.185(11) 1_555 1_555 1_555
C7 C6 N2 37.009(7) 1_555 1_555 1_555
N1 C6 C7 34.835(7) 1_555 1_555 1_555
N1 C6 C5 155.477(5) 1_555 1_555 1_555
N1 C6 C1 35.358(6) 1_555 1_555 1_555
N1 C6 N2 71.842(12) 1_555 1_555 1_555
C4 C6 N1 125.924(11) 1_555 1_555 1_555
C4 C6 C7 160.754(4) 1_555 1_555 1_555
C4 C6 C5 29.738(7) 1_555 1_555 1_555
C4 C6 C1 90.570(12) 1_555 1_555 1_555
C4 C6 N2 162.232(3) 1_555 1_555 1_555
C2 C6 C4 61.363(10) 1_555 1_555 1_555
C2 C6 N1 64.589(10) 1_555 1_555 1_555
C2 C6 C7 99.394(10) 1_555 1_555 1_555
C2 C6 C5 91.074(11) 1_555 1_555 1_555
C2 C6 C1 29.240(6) 1_555 1_555 1_555
C2 C6 N2 136.376(8) 1_555 1_555 1_555
C3 C6 C2 30.369(6) 1_555 1_555 1_555
C3 C6 C4 31.040(5) 1_555 1_555 1_555
C3 C6 N1 94.955(13) 1_555 1_555 1_555
C3 C6 C7 129.737(9) 1_555 1_555 1_555
C3 C6 C5 60.778(10) 1_555 1_555 1_555
C3 C6 C1 59.608(11) 1_555 1_555 1_555
C3 C6 N2 166.558(3) 1_555 1_555 1_555
Co1 C6 C3 164.1(19) 1_555 1_555 1_555
Co1 C6 C2 158(2) 1_555 1_555 1_555
Co1 C6 C4 137(2) 1_555 1_555 1_555
Co1 C6 N1 96(2) 1_555 1_555 1_555
Co1 C6 C7 62(2) 1_555 1_555 1_555
Co1 C6 C5 108(2) 1_555 1_555 1_555
Co1 C6 C1 131(2) 1_555 1_555 1_555
Co1 C6 N2 26(2) 1_555 1_555 1_555
N2 C7 N1 115.859(10) 1_555 1_555 1_555
C1 C7 N2 76.882(13) 1_555 1_555 1_555
C1 C7 N1 38.984(7) 1_555 1_555 1_555
C6 C7 C1 38.241(7) 1_555 1_555 1_555
C6 C7 N2 38.641(8) 1_555 1_555 1_555
C6 C7 N1 77.218(10) 1_555 1_555 1_555
Co1 C7 C6 77(3) 1_555 1_555 1_555
Co1 C7 C1 115(3) 1_555 1_555 1_555
Co1 C7 N2 39(3) 1_555 1_555 1_555
Co1 C7 N1 153(2) 1_555 1_555 1_555
Co3 C7 Co1 167(3) 1_444 1_555 1_555
Co3 C7 C6 111.7(17) 1_444 1_555 1_555
Co3 C7 C1 73.5(17) 1_444 1_555 1_555
Co3 C7 N2 150.4(17) 1_444 1_555 1_555
Co3 C7 N1 34.5(17) 1_444 1_555 1_555
N12 C7 Co3 130(3) 2_777 1_555 1_444
N12 C7 Co1 37.7(16) 2_777 1_555 1_555
N12 C7 C6 112(3) 2_777 1_555 1_555
N12 C7 C1 144(3) 2_777 1_555 1_555
N12 C7 N2 76(3) 2_777 1_555 1_555
N12 C7 N1 155(3) 2_777 1_555 1_555
C12 C13 N4 132.470(10) 1_555 1_555 1_555
C8 C13 C12 119.018(10) 1_555 1_555 1_555
C8 C13 N4 108.488(10) 1_555 1_555 1_555
C14 C13 C8 72.089(10) 1_555 1_555 1_555
C14 C13 C12 168.891(2) 1_555 1_555 1_555
C14 C13 N4 36.423(8) 1_555 1_555 1_555
N3 C13 C14 35.222(6) 1_555 1_555 1_555
N3 C13 C8 36.884(8) 1_555 1_555 1_555
N3 C13 C12 155.887(4) 1_555 1_555 1_555
N3 C13 N4 71.643(12) 1_555 1_555 1_555
C11 C13 N3 124.649(9) 1_555 1_555 1_555
C11 C13 C14 159.865(5) 1_555 1_555 1_555
C11 C13 C8 87.776(10) 1_555 1_555 1_555
C11 C13 C12 31.242(7) 1_555 1_555 1_555
C11 C13 N4 163.679(4) 1_555 1_555 1_555
C9 C13 C11 59.606(10) 1_555 1_555 1_555
C9 C13 N3 65.060(13) 1_555 1_555 1_555
C9 C13 C14 100.260(13) 1_555 1_555 1_555
C9 C13 C8 28.176(6) 1_555 1_555 1_555
C9 C13 C12 90.845(13) 1_555 1_555 1_555
C9 C13 N4 136.629(7) 1_555 1_555 1_555
C10 C13 C9 29.714(5) 1_555 1_555 1_555
C10 C13 C11 29.909(7) 1_555 1_555 1_555
C10 C13 N3 94.774(13) 1_555 1_555 1_555
C10 C13 C14 129.964(11) 1_555 1_555 1_555
C10 C13 C8 57.890(9) 1_555 1_555 1_555
C10 C13 C12 61.136(12) 1_555 1_555 1_555
C10 C13 N4 166.171(3) 1_555 1_555 1_555
Co2 C13 C10 160.2(19) 1_555 1_555 1_555
Co2 C13 C9 163(2) 1_555 1_555 1_555
Co2 C13 C11 133.0(17) 1_555 1_555 1_555
Co2 C13 N3 101.3(17) 1_555 1_555 1_555
Co2 C13 C14 66.6(17) 1_555 1_555 1_555
Co2 C13 C8 137.2(18) 1_555 1_555 1_555
Co2 C13 C12 102.5(17) 1_555 1_555 1_555
Co2 C13 N4 31.0(17) 1_555 1_555 1_555
C13 C12 C11 117.440(12) 1_555 1_555 1_555
C8 C12 C13 30.848(5) 1_555 1_555 1_555
C8 C12 C11 86.592(13) 1_555 1_555 1_555
C10 C12 C8 57.944(12) 1_555 1_555 1_555
C10 C12 C13 88.786(13) 1_555 1_555 1_555
C10 C12 C11 28.684(5) 1_555 1_555 1_555
N4 C12 C10 112.424(11) 1_555 1_555 1_555
N4 C12 C8 54.513(8) 1_555 1_555 1_555
N4 C12 C13 23.674(5) 1_555 1_555 1_555
N4 C12 C11 141.100(9) 1_555 1_555 1_555
C9 C12 N4 83.400(10) 1_555 1_555 1_555
C9 C12 C10 29.047(6) 1_555 1_555 1_555
C9 C12 C8 28.898(6) 1_555 1_555 1_555
C9 C12 C13 59.745(10) 1_555 1_555 1_555
C9 C12 C11 57.700(9) 1_555 1_555 1_555
C35 C12 C9 117(2) 2_877 1_555 1_555
C35 C12 N4 72(2) 2_877 1_555 1_555
C35 C12 C10 124(3) 2_877 1_555 1_555
C35 C12 C8 103(2) 2_877 1_555 1_555
C35 C12 C13 86(2) 2_877 1_555 1_555
C35 C12 C11 124(3) 2_877 1_555 1_555
N6 Co1 N12 111(4) 2_776 1_555 2_777
N2 Co1 N6 115(3) 1_555 1_555 2_776
N2 Co1 N12 101(4) 1_555 1_555 2_777
N3 Co1 N2 119(3) 1_555 1_555 1_555
N3 Co1 N6 102(3) 1_555 1_555 2_776
N3 Co1 N12 108(3) 1_555 1_555 2_777
C7 Co1 N3 123(2) 1_555 1_555 1_555
C7 Co1 N2 24.5(11) 1_555 1_555 1_555
C7 Co1 N6 130(2) 1_555 1_555 2_776
C7 Co1 N12 77(3) 1_555 1_555 2_777
C14 Co1 C7 145.9(19) 1_555 1_555 1_555
C14 Co1 N3 23.5(8) 1_555 1_555 1_555
C14 Co1 N2 136(3) 1_555 1_555 1_555
C14 Co1 N6 79(2) 1_555 1_555 2_776
C14 Co1 N12 112(2) 1_555 1_555 2_777
C42 Co1 C14 92.6(19) 2_777 1_555 1_555
C42 Co1 C7 89(2) 2_777 1_555 1_555
C42 Co1 N3 87.9(19) 2_777 1_555 1_555
C42 Co1 N2 114(3) 2_777 1_555 1_555
C42 Co1 N6 116(3) 2_777 1_555 2_776
C42 Co1 N12 20.4(11) 2_777 1_555 2_777
C41 Co1 C42 42.2(10) 2_777 1_555 2_777
C41 Co1 C14 129(2) 2_777 1_555 1_555
C41 Co1 C7 71(3) 2_777 1_555 1_555
C41 Co1 N3 129.9(18) 2_777 1_555 1_555
C41 Co1 N2 91(3) 2_777 1_555 1_555
C41 Co1 N6 99(4) 2_777 1_555 2_776
C41 Co1 N12 22.1(16) 2_777 1_555 2_777
C20 Co1 C41 85(3) 2_776 1_555 2_777
C20 Co1 C42 94(2) 2_776 1_555 2_777
C20 Co1 C14 73.0(19) 2_776 1_555 1_555
C20 Co1 C7 140.8(19) 2_776 1_555 1_555
C20 Co1 N3 96(2) 2_776 1_555 1_555
C20 Co1 N2 134(3) 2_776 1_555 1_555
C20 Co1 N6 23.1(16) 2_776 1_555 2_776
C20 Co1 N12 92(4) 2_776 1_555 2_777
C21 Co1 C20 42.7(10) 2_776 1_555 2_776
C21 Co1 C41 116(3) 2_776 1_555 2_777
C21 Co1 C42 136(2) 2_776 1_555 2_777
C21 Co1 C14 77.1(17) 2_776 1_555 1_555
C21 Co1 C7 122.6(18) 2_776 1_555 1_555
C21 Co1 N3 96(2) 2_776 1_555 1_555
C21 Co1 N2 102(3) 2_776 1_555 1_555
C21 Co1 N6 20.5(14) 2_776 1_555 2_776
C21 Co1 N12 131(4) 2_776 1_555 2_777
C8 Co1 C21 117.6(18) 1_555 1_555 2_776
C8 Co1 C20 109.8(17) 1_555 1_555 2_776
C8 Co1 C41 112.9(17) 1_555 1_555 2_777
C8 Co1 C42 71.2(17) 1_555 1_555 2_777
C8 Co1 C14 41.8(6) 1_555 1_555 1_555
C8 Co1 C7 108.1(18) 1_555 1_555 1_555
C8 Co1 N3 21.3(8) 1_555 1_555 1_555
C8 Co1 N2 113(3) 1_555 1_555 1_555
C8 Co1 N6 120(2) 1_555 1_555 2_776
C8 Co1 N12 91(3) 1_555 1_555 2_777
C6 Co1 C8 120.7(19) 1_555 1_555 1_555
C6 Co1 C21 84.7(16) 1_555 1_555 2_776
C6 Co1 C20 120.4(19) 1_555 1_555 2_776
C6 Co1 C41 101(2) 1_555 1_555 2_777
C6 Co1 C42 130(2) 1_555 1_555 2_777
C6 Co1 C14 129.9(19) 1_555 1_555 1_555
C6 Co1 C7 41.1(8) 1_555 1_555 1_555
C6 Co1 N3 120(2) 1_555 1_555 1_555
C6 Co1 N2 17.3(16) 1_555 1_555 1_555
C6 Co1 N6 99(2) 1_555 1_555 2_776
C6 Co1 N12 115(3) 1_555 1_555 2_777
N5 Co2 N10 112(3) 1_555 1_555 2_877
N7 Co2 N5 105(3) 1_555 1_555 1_555
N7 Co2 N10 109(3) 1_555 1_555 2_877
N4 Co2 N7 117(3) 1_555 1_555 1_555
N4 Co2 N5 112(2) 1_555 1_555 1_555
N4 Co2 N10 103(3) 1_555 1_555 2_877
C28 Co2 N4 123(3) 1_555 1_555 1_555
C28 Co2 N7 25.5(11) 1_555 1_555 1_555
C28 Co2 N5 118(2) 1_555 1_555 1_555
C28 Co2 N10 83(3) 1_555 1_555 2_877
C35 Co2 C28 96(2) 2_877 1_555 1_555
C35 Co2 N4 82(2) 2_877 1_555 1_555
C35 Co2 N7 121(2) 2_877 1_555 1_555
C35 Co2 N5 120(2) 2_877 1_555 1_555
C35 Co2 N10 21.2(13) 2_877 1_555 2_877
C15 Co2 C35 99(2) 1_555 1_555 2_877
C15 Co2 C28 135(2) 1_555 1_555 1_555
C15 Co2 N4 102(2) 1_555 1_555 1_555
C15 Co2 N7 127(2) 1_555 1_555 1_555
C15 Co2 N5 23.2(10) 1_555 1_555 1_555
C15 Co2 N10 95(3) 1_555 1_555 2_877
C21 Co2 C15 43.5(9) 1_555 1_555 1_555
C21 Co2 C35 132(2) 1_555 1_555 2_877
C21 Co2 C28 97(2) 1_555 1_555 1_555
C21 Co2 N4 126(2) 1_555 1_555 1_555
C21 Co2 N7 83(2) 1_555 1_555 1_555
C21 Co2 N5 21.6(10) 1_555 1_555 1_555
C21 Co2 N10 117(3) 1_555 1_555 2_877
C34 Co2 C21 94.2(19) 2_877 1_555 1_555
C34 Co2 C15 80(2) 2_877 1_555 1_555
C34 Co2 C35 42.3(10) 2_877 1_555 2_877
C34 Co2 C28 82.8(19) 2_877 1_555 1_555
C34 Co2 N4 123(3) 2_877 1_555 1_555
C34 Co2 N7 105(2) 2_877 1_555 1_555
C34 Co2 N5 92(2) 2_877 1_555 1_555
C34 Co2 N10 23.0(17) 2_877 1_555 2_877
C14 Co2 C34 128.0(18) 1_555 1_555 2_877
C14 Co2 C21 105.8(16) 1_555 1_555 1_555
C14 Co2 C15 83.0(18) 1_555 1_555 1_555
C14 Co2 C35 93.7(17) 1_555 1_555 2_877
C14 Co2 C28 139(2) 1_555 1_555 1_555
C14 Co2 N4 21.1(9) 1_555 1_555 1_555
C14 Co2 N7 124(2) 1_555 1_555 1_555
C14 Co2 N5 90.6(17) 1_555 1_555 1_555
C14 Co2 N10 114(3) 1_555 1_555 2_877
C13 Co2 C14 40.2(7) 1_555 1_555 1_555
C13 Co2 C34 108.9(16) 1_555 1_555 2_877
C13 Co2 C21 145.9(14) 1_555 1_555 1_555
C13 Co2 C15 115.2(16) 1_555 1_555 1_555
C13 Co2 C35 66.6(18) 1_555 1_555 2_877
C13 Co2 C28 110(2) 1_555 1_555 1_555
C13 Co2 N4 19.7(13) 1_555 1_555 1_555
C13 Co2 N7 113(2) 1_555 1_555 1_555
C13 Co2 N5 129.3(15) 1_555 1_555 1_555
C13 Co2 N10 87(3) 1_555 1_555 2_877
N11 Co3 N9 103(2) 1_555 1_555 1_555
N8 Co3 N11 128(4) 1_555 1_555 1_555
N8 Co3 N9 100(3) 1_555 1_555 1_555
N1 Co3 N8 108(3) 1_666 1_555 1_555
N1 Co3 N11 102(2) 1_666 1_555 1_555
N1 Co3 N9 117(3) 1_666 1_555 1_555
C28 Co3 N1 109(3) 1_555 1_555 1_666
C28 Co3 N8 25.2(15) 1_555 1_555 1_555
C28 Co3 N11 145(2) 1_555 1_555 1_555
C28 Co3 N9 78(2) 1_555 1_555 1_555
C29 Co3 C28 71(2) 1_555 1_555 1_555
C29 Co3 N1 140(2) 1_555 1_555 1_666
C29 Co3 N8 89(3) 1_555 1_555 1_555
C29 Co3 N11 95(2) 1_555 1_555 1_555
C29 Co3 N9 23.1(9) 1_555 1_555 1_555
C36 Co3 C29 90(3) 1_555 1_555 1_555
C36 Co3 C28 158(3) 1_555 1_555 1_555
C36 Co3 N1 92(3) 1_555 1_555 1_666
C36 Co3 N8 149(3) 1_555 1_555 1_555
C36 Co3 N11 22.2(10) 1_555 1_555 1_555
C36 Co3 N9 90(3) 1_555 1_555 1_555
C7 Co3 C36 72(3) 1_666 1_555 1_555
C7 Co3 C29 142.5(19) 1_666 1_555 1_555
C7 Co3 C28 130(2) 1_666 1_555 1_555
C7 Co3 N1 21.6(8) 1_666 1_555 1_666
C7 Co3 N8 124(3) 1_666 1_555 1_555
C7 Co3 N11 80(2) 1_666 1_555 1_555
C7 Co3 N9 122(2) 1_666 1_555 1_555
C35 Co3 C7 103.0(17) 1_555 1_555 1_666
C35 Co3 C36 89(2) 1_555 1_555 1_555
C35 Co3 C29 42.5(7) 1_555 1_555 1_555
C35 Co3 C28 84.9(19) 1_555 1_555 1_555
C35 Co3 N1 98(2) 1_555 1_555 1_666
C35 Co3 N8 110(3) 1_555 1_555 1_555
C35 Co3 N11 107(2) 1_555 1_555 1_555
C35 Co3 N9 19.5(11) 1_555 1_555 1_555
C42 Co3 C35 120(2) 1_555 1_555 1_555
C42 Co3 C7 93(2) 1_555 1_555 1_666
C42 Co3 C36 42.5(7) 1_555 1_555 1_555
C42 Co3 C29 95(3) 1_555 1_555 1_555
C42 Co3 C28 125(2) 1_555 1_555 1_555
C42 Co3 N1 114(3) 1_555 1_555 1_666
C42 Co3 N8 107(3) 1_555 1_555 1_555
C42 Co3 N11 20.6(11) 1_555 1_555 1_555
C42 Co3 N9 110(3) 1_555 1_555 1_555
C1 Co3 C42 131(2) 1_666 1_555 1_555
C1 Co3 C35 92.5(18) 1_666 1_555 1_555
C1 Co3 C7 40.6(8) 1_666 1_555 1_666
C1 Co3 C36 111(2) 1_666 1_555 1_555
C1 Co3 C29 131(2) 1_666 1_555 1_555
C1 Co3 C28 90(2) 1_666 1_555 1_555
C1 Co3 N1 19.0(11) 1_666 1_555 1_666
C1 Co3 N8 93(3) 1_666 1_555 1_555
C1 Co3 N11 120.8(19) 1_666 1_555 1_555
C1 Co3 N9 110(2) 1_666 1_555 1_555
C1 N1 C7 103.911(10) 1_555 1_555 1_555
Co3 N1 C1 132(2) 1_444 1_555 1_555
Co3 N1 C7 124(2) 1_444 1_555 1_555
N2 N1 Co3 156(2) 1_555 1_555 1_444
N2 N1 C1 71.702(11) 1_555 1_555 1_555
N2 N1 C7 32.216(7) 1_555 1_555 1_555
C6 N1 N2 35.731(6) 1_555 1_555 1_555
C6 N1 Co3 168(2) 1_555 1_555 1_444
C6 N1 C1 35.976(8) 1_555 1_555 1_555
C6 N1 C7 67.947(11) 1_555 1_555 1_555
C2 N1 C6 61.361(12) 1_555 1_555 1_555
C2 N1 N2 97.070(12) 1_555 1_555 1_555
C2 N1 Co3 107(2) 1_555 1_555 1_444
C2 N1 C1 25.396(5) 1_555 1_555 1_555
C2 N1 C7 129.250(8) 1_555 1_555 1_555
N11 N1 C2 144.9(19) 1_444 1_555 1_555
N11 N1 C6 153.3(19) 1_444 1_555 1_555
N11 N1 N2 117.7(19) 1_444 1_555 1_555
N11 N1 Co3 38.4(15) 1_444 1_555 1_444
N11 N1 C1 169.9(19) 1_444 1_555 1_555
N11 N1 C7 85.5(19) 1_444 1_555 1_555
C34 N10 C35 102.650(10) 1_555 1_555 1_555
Co2 N10 C34 125(4) 2_877 1_555 1_555
Co2 N10 C35 126(4) 2_877 1_555 1_555
N9 N10 Co2 152(4) 1_555 1_555 2_877
N9 N10 C34 71.156(10) 1_555 1_555 1_555
N9 N10 C35 31.494(5) 1_555 1_555 1_555
C29 N10 N9 34.716(6) 1_555 1_555 1_555
C29 N10 Co2 153(4) 1_555 1_555 2_877
C29 N10 C34 36.440(6) 1_555 1_555 1_555
C29 N10 C35 66.210(9) 1_555 1_555 1_555
C33 N10 C29 60.374(9) 1_555 1_555 1_555
C33 N10 N9 95.089(10) 1_555 1_555 1_555
C33 N10 Co2 103(4) 1_555 1_555 2_877
C33 N10 C34 23.934(4) 1_555 1_555 1_555
C33 N10 C35 126.582(8) 1_555 1_555 1_555
N4 N10 C33 140(3) 2_877 1_555 1_555
N4 N10 C29 143(3) 2_877 1_555 1_555
N4 N10 N9 115(3) 2_877 1_555 1_555
N4 N10 Co2 40(2) 2_877 1_555 2_877
N4 N10 C34 154(3) 2_877 1_555 1_555
N4 N10 C35 86(3) 2_877 1_555 1_555
C42 N11 C36 105.830(11) 1_555 1_555 1_555
Co3 N11 C42 129(2) 1_555 1_555 1_555
Co3 N11 C36 124(3) 1_555 1_555 1_555
C41 N11 Co3 161(3) 1_555 1_555 1_555
C41 N11 C42 67.788(10) 1_555 1_555 1_555
C41 N11 C36 38.129(7) 1_555 1_555 1_555
N12 N11 C41 35.701(7) 1_555 1_555 1_555
N12 N11 Co3 160(2) 1_555 1_555 1_555
N12 N11 C42 32.105(6) 1_555 1_555 1_555
N12 N11 C36 73.731(11) 1_555 1_555 1_555
C37 N11 N12 98.867(11) 1_555 1_555 1_555
C37 N11 C41 63.197(10) 1_555 1_555 1_555
C37 N11 Co3 99(3) 1_555 1_555 1_555
C37 N11 C42 130.971(9) 1_555 1_555 1_555
C37 N11 C36 25.163(5) 1_555 1_555 1_555
N9 N11 C37 80(4) 1_555 1_555 1_555
N9 N11 N12 139(3) 1_555 1_555 1_555
N9 N11 C41 127(4) 1_555 1_555 1_555
N9 N11 Co3 38.1(15) 1_555 1_555 1_555
N9 N11 C42 132(4) 1_555 1_555 1_555
N9 N11 C36 99(4) 1_555 1_555 1_555
N1 N11 N9 66.5(18) 1_666 1_555 1_555
N1 N11 C37 79(3) 1_666 1_555 1_555
N1 N11 N12 154(3) 1_666 1_555 1_555
N1 N11 C41 134(2) 1_666 1_555 1_555
N1 N11 Co3 39.7(14) 1_666 1_555 1_555
N1 N11 C42 142(3) 1_666 1_555 1_555
N1 N11 C36 102(2) 1_666 1_555 1_555
C41 N12 C42 104.030(11) 1_555 1_555 1_555
Co1 N12 C41 126(4) 2_777 1_555 1_555
Co1 N12 C42 129(3) 2_777 1_555 1_555
N11 N12 Co1 160(3) 1_555 1_555 2_777
N11 N12 C41 70.434(11) 1_555 1_555 1_555
N11 N12 C42 33.624(6) 1_555 1_555 1_555
C36 N12 N11 34.016(6) 1_555 1_555 1_555
C36 N12 Co1 159(5) 1_555 1_555 2_777
C36 N12 C41 36.516(7) 1_555 1_555 1_555
C36 N12 C42 67.636(10) 1_555 1_555 1_555
C40 N12 C36 60.404(10) 1_555 1_555 1_555
C40 N12 N11 94.369(12) 1_555 1_555 1_555
C40 N12 Co1 102(3) 1_555 1_555 2_777
C40 N12 C41 23.941(5) 1_555 1_555 1_555
C40 N12 C42 127.971(9) 1_555 1_555 1_555
N2 N12 C40 81(4) 2_777 1_555 1_555
N2 N12 C36 136(4) 2_777 1_555 1_555
N2 N12 N11 156(4) 2_777 1_555 1_555
N2 N12 Co1 40.3(17) 2_777 1_555 2_777
N2 N12 C41 103(4) 2_777 1_555 1_555
N2 N12 C42 143(5) 2_777 1_555 1_555
C7 N12 N2 24.9(8) 2_777 1_555 2_777
C7 N12 C40 74(5) 2_777 1_555 1_555
C7 N12 C36 116(4) 2_777 1_555 1_555
C7 N12 N11 131(4) 2_777 1_555 1_555
C7 N12 Co1 65(2) 2_777 1_555 2_777
C7 N12 C41 90(5) 2_777 1_555 1_555
C7 N12 C42 131(5) 2_777 1_555 1_555
C6 N2 C7 104.350(13) 1_555 1_555 1_555
Co1 N2 C6 137(3) 1_555 1_555 1_555
Co1 N2 C7 116(4) 1_555 1_555 1_555
C1 N2 Co1 165(3) 1_555 1_555 1_555
C1 N2 C6 36.660(7) 1_555 1_555 1_555
C1 N2 C7 67.691(11) 1_555 1_555 1_555
N1 N2 C1 35.771(8) 1_555 1_555 1_555
N1 N2 Co1 146(4) 1_555 1_555 1_555
N1 N2 C6 72.426(12) 1_555 1_555 1_555
N1 N2 C7 31.925(5) 1_555 1_555 1_555
C5 N2 N1 96.301(12) 1_555 1_555 1_555
C5 N2 C1 60.554(9) 1_555 1_555 1_555
C5 N2 Co1 114(4) 1_555 1_555 1_555
C5 N2 C6 23.905(5) 1_555 1_555 1_555
C5 N2 C7 128.223(10) 1_555 1_555 1_555
N12 N2 C5 147(3) 2_777 1_555 1_555
N12 N2 N1 108(3) 2_777 1_555 1_555
N12 N2 C1 139(3) 2_777 1_555 1_555
N12 N2 Co1 38(2) 2_777 1_555 1_555
N12 N2 C6 157(3) 2_777 1_555 1_555
N12 N2 C7 79(3) 2_777 1_555 1_555
C8 N3 C14 105.284(12) 1_555 1_555 1_555
Co1 N3 C8 126(2) 1_555 1_555 1_555
Co1 N3 C14 118(2) 1_555 1_555 1_555
N4 N3 Co1 141(2) 1_555 1_555 1_555
N4 N3 C8 73.278(10) 1_555 1_555 1_555
N4 N3 C14 32.010(7) 1_555 1_555 1_555
C13 N3 N4 35.843(8) 1_555 1_555 1_555
C13 N3 Co1 148(2) 1_555 1_555 1_555
C13 N3 C8 37.459(6) 1_555 1_555 1_555
C13 N3 C14 67.851(13) 1_555 1_555 1_555
C9 N3 C13 61.242(10) 1_555 1_555 1_555
C9 N3 N4 97.055(10) 1_555 1_555 1_555
C9 N3 Co1 107(2) 1_555 1_555 1_555
C9 N3 C8 23.783(6) 1_555 1_555 1_555
C9 N3 C14 129.052(9) 1_555 1_555 1_555
N6 N3 C9 144(2) 2_776 1_555 1_555
N6 N3 C13 139.4(19) 2_776 1_555 1_555
N6 N3 N4 109.3(19) 2_776 1_555 1_555
N6 N3 Co1 38.6(16) 2_776 1_555 1_555
N6 N3 C8 156(2) 2_776 1_555 1_555
N6 N3 C14 80.3(19) 2_776 1_555 1_555
C13 N4 C14 104.990(12) 1_555 1_555 1_555
Co2 N4 C13 129(3) 1_555 1_555 1_555
Co2 N4 C14 123(3) 1_555 1_555 1_555
N3 N4 Co2 153(3) 1_555 1_555 1_555
N3 N4 C13 72.514(10) 1_555 1_555 1_555
N3 N4 C14 32.479(7) 1_555 1_555 1_555
C8 N4 N3 36.196(7) 1_555 1_555 1_555
C8 N4 Co2 161(3) 1_555 1_555 1_555
C8 N4 C13 36.342(6) 1_555 1_555 1_555
C8 N4 C14 68.673(13) 1_555 1_555 1_555
C12 N4 C8 60.190(11) 1_555 1_555 1_555
C12 N4 N3 96.370(10) 1_555 1_555 1_555
C12 N4 Co2 106(3) 1_555 1_555 1_555
C12 N4 C13 23.856(6) 1_555 1_555 1_555
C12 N4 C14 128.846(8) 1_555 1_555 1_555
N10 N4 C12 79(3) 2_877 1_555 1_555
N10 N4 C8 124(3) 2_877 1_555 1_555
N10 N4 N3 142(3) 2_877 1_555 1_555
N10 N4 Co2 36.8(16) 2_877 1_555 1_555
N10 N4 C13 98(3) 2_877 1_555 1_555
N10 N4 C14 137(3) 2_877 1_555 1_555
C15 N5 C21 106.297(9) 1_555 1_555 1_555
Co2 N5 C15 123(2) 1_555 1_555 1_555
Co2 N5 C21 126(2) 1_555 1_555 1_555
N6 N5 Co2 154.4(18) 1_555 1_555 1_555
N6 N5 C15 72.839(9) 1_555 1_555 1_555
N6 N5 C21 33.461(5) 1_555 1_555 1_555
C20 N5 N6 36.051(6) 1_555 1_555 1_555
C20 N5 Co2 155(2) 1_555 1_555 1_555
C20 N5 C15 36.788(5) 1_555 1_555 1_555
C20 N5 C21 69.509(9) 1_555 1_555 1_555
C16 N5 C20 61.367(7) 1_555 1_555 1_555
C16 N5 N6 97.418(8) 1_555 1_555 1_555
C16 N5 Co2 100(2) 1_555 1_555 1_555
C16 N5 C15 24.579(4) 1_555 1_555 1_555
C16 N5 C21 130.875(7) 1_555 1_555 1_555
C20 N6 C21 106.990(8) 1_555 1_555 1_555
Co1 N6 C20 122(4) 2_776 1_555 1_555
Co1 N6 C21 127(4) 2_776 1_555 1_555
N5 N6 Co1 157(4) 1_555 1_555 2_776
N5 N6 C20 72.533(8) 1_555 1_555 1_555
N5 N6 C21 34.463(5) 1_555 1_555 1_555
C15 N6 N5 36.206(5) 1_555 1_555 1_555
C15 N6 Co1 155(3) 1_555 1_555 2_776
C15 N6 C20 36.327(5) 1_555 1_555 1_555
C15 N6 C21 70.668(9) 1_555 1_555 1_555
C19 N6 C15 60.013(8) 1_555 1_555 1_555
C19 N6 N5 96.218(9) 1_555 1_555 1_555
C19 N6 Co1 99(4) 1_555 1_555 2_776
C19 N6 C20 23.685(4) 1_555 1_555 1_555
C19 N6 C21 130.671(6) 1_555 1_555 1_555
N3 N6 C19 95(3) 2_776 1_555 1_555
N3 N6 C15 122(3) 2_776 1_555 1_555
N3 N6 N5 123(3) 2_776 1_555 1_555
N3 N6 Co1 39.9(17) 2_776 1_555 2_776
N3 N6 C20 108(3) 2_776 1_555 1_555
N3 N6 C21 111(3) 2_776 1_555 1_555
C22 N7 C28 109.266(12) 1_555 1_555 1_555
Co2 N7 C22 141(3) 1_555 1_555 1_555
Co2 N7 C28 110(3) 1_555 1_555 1_555
N8 N7 Co2 146(3) 1_555 1_555 1_555
N8 N7 C22 73.644(11) 1_555 1_555 1_555
N8 N7 C28 35.623(7) 1_555 1_555 1_555
C27 N7 N8 36.988(7) 1_555 1_555 1_555
C27 N7 Co2 176(3) 1_555 1_555 1_555
C27 N7 C22 36.663(7) 1_555 1_555 1_555
C27 N7 C28 72.606(12) 1_555 1_555 1_555
C23 N7 C27 60.894(10) 1_555 1_555 1_555
C23 N7 N8 97.863(11) 1_555 1_555 1_555
C23 N7 Co2 117(3) 1_555 1_555 1_555
C23 N7 C22 24.234(5) 1_555 1_555 1_555
C23 N7 C28 133.483(8) 1_555 1_555 1_555
C27 N8 C28 105.951(12) 1_555 1_555 1_555
Co3 N8 C27 138(5) 1_555 1_555 1_555
Co3 N8 C28 115(5) 1_555 1_555 1_555
N7 N8 Co3 148(5) 1_555 1_555 1_555
N7 N8 C27 72.435(11) 1_555 1_555 1_555
N7 N8 C28 33.524(7) 1_555 1_555 1_555
C22 N8 N7 36.102(7) 1_555 1_555 1_555
C22 N8 Co3 171(5) 1_555 1_555 1_555
C22 N8 C27 36.341(7) 1_555 1_555 1_555
C22 N8 C28 69.625(12) 1_555 1_555 1_555
C26 N8 C22 59.938(10) 1_555 1_555 1_555
C26 N8 N7 96.029(11) 1_555 1_555 1_555
C26 N8 Co3 115(5) 1_555 1_555 1_555
C26 N8 C27 23.698(5) 1_555 1_555 1_555
C26 N8 C28 129.547(9) 1_555 1_555 1_555
N9 N8 C26 150(3) 1_555 1_555 1_555
N9 N8 C22 148(4) 1_555 1_555 1_555
N9 N8 N7 113(3) 1_555 1_555 1_555
N9 N8 Co3 39(2) 1_555 1_555 1_555
N9 N8 C27 172(3) 1_555 1_555 1_555
N9 N8 C28 79(3) 1_555 1_555 1_555
C29 N9 C35 106.197(10) 1_555 1_555 1_555
Co3 N9 C29 123(2) 1_555 1_555 1_555
Co3 N9 C35 131(2) 1_555 1_555 1_555
C34 N9 Co3 160(2) 1_555 1_555 1_555
C34 N9 C29 37.779(6) 1_555 1_555 1_555
C34 N9 C35 68.418(9) 1_555 1_555 1_555
N10 N9 C34 36.910(6) 1_555 1_555 1_555
N10 N9 Co3 163(2) 1_555 1_555 1_555
N10 N9 C29 74.689(10) 1_555 1_555 1_555
N10 N9 C35 31.509(5) 1_555 1_555 1_555
C30 N9 N10 98.586(10) 1_555 1_555 1_555
C30 N9 C34 61.680(9) 1_555 1_555 1_555
C30 N9 Co3 99(2) 1_555 1_555 1_555
C30 N9 C29 23.913(4) 1_555 1_555 1_555
C30 N9 C35 130.091(8) 1_555 1_555 1_555
N8 N9 C30 78(3) 1_555 1_555 1_555
N8 N9 N10 146(3) 1_555 1_555 1_555
N8 N9 C34 128(2) 1_555 1_555 1_555
N8 N9 Co3 40.8(16) 1_555 1_555 1_555
N8 N9 C29 98(2) 1_555 1_555 1_555
N8 N9 C35 139(3) 1_555 1_555 1_555
N11 N9 N8 72(2) 1_555 1_555 1_555
N11 N9 C30 87(2) 1_555 1_555 1_555
N11 N9 N10 142(2) 1_555 1_555 1_555
N11 N9 C34 131.4(19) 1_555 1_555 1_555
N11 N9 Co3 38.8(15) 1_555 1_555 1_555
N11 N9 C29 105.2(19) 1_555 1_555 1_555
N11 N9 C35 130(2) 1_555 1_555 1_555
C28 N9 N11 97(2) 1_555 1_555 1_555
C28 N9 N8 25.4(7) 1_555 1_555 1_555
C28 N9 C30 76(2) 1_555 1_555 1_555
C28 N9 N10 121(3) 1_555 1_555 1_555
C28 N9 C34 109(2) 1_555 1_555 1_555
C28 N9 Co3 65(2) 1_555 1_555 1_555
C28 N9 C29 89(2) 1_555 1_555 1_555
C28 N9 C35 121(3) 1_555 1_555 1_555

loop_
_geom_bond_atom_site_label_1
_geom_bond_atom_site_label_2
_geom_bond_distance
_geom_bond_site_symmetry_1
_geom_bond_site_symmetry_2
C1 N1 1.38300(14) 1_555 1_555
C1 C6 1.4039(2) 1_555 1_555
C1 C2 1.4080(2) 1_555 1_555
C1 C7 2.1339(3) 1_555 1_555
C1 N2 2.2463(4) 1_555 1_555
C1 C3 2.3821(3) 1_555 1_555
C1 C5 2.4371(3) 1_555 1_555
C1 C4 2.7689(3) 1_555 1_555
C1 Co3 3.14(7) 1_555 1_444
C11 C10 1.3770(3) 1_555 1_555
C11 C12 1.38100(12) 1_555 1_555
C11 C13 2.3631(2) 1_555 1_555
C11 C9 2.3853(4) 1_555 1_555
C11 C8 2.7061(4) 1_555 1_555
C10 C9 1.36900(18) 1_555 1_555
C10 C11 1.3770(3) 1_555 1_555
C10 C8 2.3392(2) 1_555 1_555
C10 C12 2.4185(4) 1_555 1_555
C10 C13 2.7609(2) 1_555 1_555
C9 C8 1.36300(12) 1_555 1_555
C9 C10 1.36900(18) 1_555 1_555
C9 C11 2.3853(4) 1_555 1_555
C9 C13 2.4345(4) 1_555 1_555
C9 N3 2.5180(2) 1_555 1_555
C9 C12 2.8181(6) 1_555 1_555
C8 C9 1.36300(12) 1_555 1_555
C8 N3 1.39500(16) 1_555 1_555
C8 C13 1.4136(3) 1_555 1_555
C8 C14 2.16251(19) 1_555 1_555
C8 N4 2.2623(3) 1_555 1_555
C8 C10 2.3392(2) 1_555 1_555
C8 C12 2.4108(4) 1_555 1_555
C8 C11 2.7061(4) 1_555 1_555
C8 Co1 3.10(5) 1_555 1_555
C14 N4 1.3080(2) 1_555 1_555
C14 N3 1.32510(19) 1_555 1_555
C14 C13 2.1280(2) 1_555 1_555
C14 C8 2.16251(19) 1_555 1_555
C14 Co1 2.94(5) 1_555 1_555
C14 Co2 3.03(4) 1_555 1_555
C15 N5 1.40000(16) 1_555 1_555
C15 C20 1.40981(12) 1_555 1_555
C15 C16 1.42500(17) 1_555 1_555
C15 C21 2.2151(3) 1_555 1_555
C15 N6 2.2646(2) 1_555 1_555
C15 C17 2.3636(3) 1_555 1_555
C15 C19 2.4604(2) 1_555 1_555
C15 C18 2.7742(3) 1_555 1_555
C15 Co2 2.98(6) 1_555 1_555
C16 C17 1.35000(15) 1_555 1_555
C16 C15 1.42500(17) 1_555 1_555
C16 C18 2.4277(2) 1_555 1_555
C16 C20 2.4791(2) 1_555 1_555
C16 N5 2.5737(3) 1_555 1_555
C16 C19 2.8566(2) 1_555 1_555
C17 C16 1.35000(15) 1_555 1_555
C17 C18 1.40300(12) 1_555 1_555
C17 C15 2.3636(3) 1_555 1_555
C17 C19 2.4125(2) 1_555 1_555
C17 C20 2.7800(3) 1_555 1_555
C18 C19 1.37200(16) 1_555 1_555
C18 C17 1.40300(12) 1_555 1_555
C18 C20 2.4266(3) 1_555 1_555
C18 C16 2.4277(2) 1_555 1_555
C18 C15 2.7742(3) 1_555 1_555
C19 C18 1.37200(16) 1_555 1_555
C19 C20 1.45500(16) 1_555 1_555
C19 C17 2.4125(2) 1_555 1_555
C19 C15 2.4604(2) 1_555 1_555
C19 N6 2.6173(3) 1_555 1_555
C19 C16 2.8566(2) 1_555 1_555
C2 C3 1.39800(13) 1_555 1_555
C2 C1 1.4080(2) 1_555 1_555
C2 C6 2.4548(5) 1_555 1_555
C2 C4 2.4643(3) 1_555 1_555
C2 N1 2.5263(3) 1_555 1_555
C2 C5 2.8522(5) 1_555 1_555
C20 N6 1.39100(17) 1_555 1_555
C20 C15 1.40981(12) 1_555 1_555
C20 C19 1.45500(16) 1_555 1_555
C20 C21 2.1898(3) 1_555 1_555
C20 N5 2.2546(2) 1_555 1_555
C20 C18 2.4266(3) 1_555 1_555
C20 C16 2.4791(2) 1_555 1_555
C20 C17 2.7800(3) 1_555 1_555
C20 Co1 3.00(9) 1_555 2_776
C21 N6 1.33300(13) 1_555 1_555
C21 N5 1.36805(13) 1_555 1_555
C21 C20 2.1898(3) 1_555 1_555
C21 C15 2.2151(3) 1_555 1_555
C21 Co2 2.99(7) 1_555 1_555
C21 Co1 3.02(7) 1_555 2_776
C22 N7 1.36400(15) 1_555 1_555
C22 C27 1.3755(2) 1_555 1_555
C22 C23 1.4146(2) 1_555 1_555
C22 C28 2.1628(3) 1_555 1_555
C22 N8 2.2212(4) 1_555 1_555
C22 C26 2.4082(3) 1_555 1_555
C22 C24 2.4215(3) 1_555 1_555
C22 C25 2.8129(3) 1_555 1_555
C23 C24 1.40500(15) 1_555 1_555
C23 C22 1.4146(2) 1_555 1_555
C23 C27 2.4225(4) 1_555 1_555
C23 C25 2.4649(4) 1_555 1_555
C23 N7 2.5428(3) 1_555 1_555
C23 C26 2.7961(5) 1_555 1_555
C24 C23 1.40500(15) 1_555 1_555
C24 C25 1.4270(3) 1_555 1_555
C24 C26 2.3962(4) 1_555 1_555
C24 C22 2.4215(3) 1_555 1_555
C24 C27 2.7811(4) 1_555 1_555
C25 C26 1.36500(19) 1_555 1_555
C25 C24 1.4270(3) 1_555 1_555
C25 C27 2.4206(3) 1_555 1_555
C25 C23 2.4649(4) 1_555 1_555
C25 C22 2.8129(3) 1_555 1_555
C26 C25 1.36500(19) 1_555 1_555
C26 C27 1.40600(16) 1_555 1_555
C26 C24 2.3962(4) 1_555 1_555
C26 C22 2.4082(3) 1_555 1_555
C26 N8 2.5630(3) 1_555 1_555
C26 C23 2.7961(5) 1_555 1_555
C27 C22 1.3755(2) 1_555 1_555
C27 N8 1.39000(18) 1_555 1_555
C27 C26 1.40600(16) 1_555 1_555
C27 C28 2.1940(2) 1_555 1_555
C27 N7 2.2026(3) 1_555 1_555
C27 C25 2.4206(3) 1_555 1_555
C27 C23 2.4225(4) 1_555 1_555
C27 C24 2.7811(4) 1_555 1_555
C28 N7 1.2877(2) 1_555 1_555
C28 N8 1.35800(19) 1_555 1_555
C28 C22 2.1628(3) 1_555 1_555
C28 C27 2.1940(2) 1_555 1_555
C28 Co2 2.81(8) 1_555 1_555
C28 Co3 2.88(7) 1_555 1_555
C28 N9 3.12(8) 1_555 1_555
C29 N9 1.36400(17) 1_555 1_555
C29 C30 1.4140(2) 1_555 1_555
C29 C34 1.43833(15) 1_555 1_555
C29 C35 2.1500(3) 1_555 1_555
C29 N10 2.3100(3) 1_555 1_555
C29 C31 2.3810(3) 1_555 1_555
C29 C33 2.4642(2) 1_555 1_555
C29 C32 2.7921(3) 1_555 1_555
C29 Co3 2.93(5) 1_555 1_555
C3 C2 1.39800(13) 1_555 1_555
C3 C4 1.4240(2) 1_555 1_555
C3 C1 2.3821(3) 1_555 1_555
C3 C5 2.4108(5) 1_555 1_555
C3 C6 2.7616(5) 1_555 1_555
C30 C31 1.35100(15) 1_555 1_555
C30 C29 1.4140(2) 1_555 1_555
C30 C32 2.4679(2) 1_555 1_555
C30 C34 2.4726(3) 1_555 1_555
C30 N9 2.5483(4) 1_555 1_555
C30 C33 2.8678(3) 1_555 1_555
C31 C30 1.35100(15) 1_555 1_555
C31 C32 1.48900(16) 1_555 1_555
C31 C29 2.3810(3) 1_555 1_555
C31 C33 2.4770(3) 1_555 1_555
C31 C34 2.7904(4) 1_555 1_555
C32 C33 1.3640(2) 1_555 1_555
C32 C31 1.48900(16) 1_555 1_555
C32 C34 2.3726(3) 1_555 1_555
C32 C30 2.4679(2) 1_555 1_555
C32 C29 2.7921(3) 1_555 1_555
C33 C32 1.3640(2) 1_555 1_555
C33 C34 1.39200(15) 1_555 1_555
C33 C29 2.4642(2) 1_555 1_555
C33 C31 2.4770(3) 1_555 1_555
C33 N10 2.5702(3) 1_555 1_555
C33 C30 2.8678(3) 1_555 1_555
C34 C33 1.39200(15) 1_555 1_555
C34 N10 1.4270(2) 1_555 1_555
C34 C29 1.43833(15) 1_555 1_555
C34 C35 2.1494(3) 1_555 1_555
C34 N9 2.2488(2) 1_555 1_555
C34 C32 2.3726(3) 1_555 1_555
C34 C30 2.4726(3) 1_555 1_555
C34 C31 2.7904(4) 1_555 1_555
C34 Co2 3.01(9) 1_555 2_877
C35 N9 1.32445(19) 1_555 1_555
C35 N10 1.32500(12) 1_555 1_555
C35 C34 2.1494(3) 1_555 1_555
C35 C29 2.1500(3) 1_555 1_555
C35 Co2 2.95(6) 1_555 2_877
C35 Co3 3.00(6) 1_555 1_555
C35 C12 3.16(12) 1_555 2_877
C36 N11 1.3430(2) 1_555 1_555
C36 C37 1.4380(2) 1_555 1_555
C36 C41 1.44742(16) 1_555 1_555
C36 C42 2.1795(4) 1_555 1_555
C36 N12 2.3046(3) 1_555 1_555
C36 C38 2.4224(4) 1_555 1_555
C36 C40 2.4400(3) 1_555 1_555
C36 C39 2.7721(5) 1_555 1_555
C36 Co3 2.95(5) 1_555 1_555
C37 C38 1.3880(2) 1_555 1_555
C37 C36 1.4380(2) 1_555 1_555
C37 C39 2.4390(3) 1_555 1_555
C37 C41 2.5159(3) 1_555 1_555
C37 N11 2.5353(4) 1_555 1_555
C37 C40 2.8712(3) 1_555 1_555
C38 C37 1.3880(2) 1_555 1_555
C38 C39 1.43300(16) 1_555 1_555
C38 C36 2.4224(4) 1_555 1_555
C38 C40 2.4832(3) 1_555 1_555
C38 C41 2.8432(4) 1_555 1_555
C39 C40 1.4000(2) 1_555 1_555
C39 C38 1.43300(16) 1_555 1_555
C39 C41 2.3989(4) 1_555 1_555
C39 C37 2.4390(3) 1_555 1_555
C39 C36 2.7721(5) 1_555 1_555
C4 C5 1.3460(2) 1_555 1_555
C4 C3 1.4240(2) 1_555 1_555
C4 C6 2.3726(3) 1_555 1_555
C4 C2 2.4643(3) 1_555 1_555
C4 C1 2.7689(3) 1_555 1_555
C40 C41 1.3810(2) 1_555 1_555
C40 C39 1.4000(2) 1_555 1_555
C40 C36 2.4400(3) 1_555 1_555
C40 C38 2.4832(3) 1_555 1_555
C40 N12 2.5302(4) 1_555 1_555
C40 C37 2.8712(3) 1_555 1_555
C41 C40 1.3810(2) 1_555 1_555
C41 N12 1.3890(2) 1_555 1_555
C41 C36 1.44742(16) 1_555 1_555
C41 C42 2.1457(4) 1_555 1_555
C41 N11 2.2428(3) 1_555 1_555
C41 C39 2.3989(4) 1_555 1_555
C41 C37 2.5159(3) 1_555 1_555
C41 C38 2.8432(4) 1_555 1_555
C41 Co1 2.99(8) 1_555 2_777
C42 N12 1.33300(18) 1_555 1_555
C42 N11 1.38887(18) 1_555 1_555
C42 C41 2.1457(4) 1_555 1_555
C42 C36 2.1795(4) 1_555 1_555
C42 Co1 2.98(7) 1_555 2_777
C42 Co3 3.06(6) 1_555 1_555
C5 C4 1.3460(2) 1_555 1_555
C5 C6 1.40700(13) 1_555 1_555
C5 C3 2.4108(5) 1_555 1_555
C5 C1 2.4371(3) 1_555 1_555
C5 N2 2.5579(3) 1_555 1_555
C5 C2 2.8522(5) 1_555 1_555
C6 N2 1.38700(19) 1_555 1_555
C6 C1 1.4039(2) 1_555 1_555
C6 C5 1.40700(13) 1_555 1_555
C6 C7 2.1519(2) 1_555 1_555
C6 N1 2.2642(2) 1_555 1_555
C6 C4 2.3726(3) 1_555 1_555
C6 C2 2.4548(5) 1_555 1_555
C6 C3 2.7616(5) 1_555 1_555
C6 Co1 3.19(8) 1_555 1_555
C7 N1 1.3262(3) 1_555 1_555
C7 N2 1.33700(15) 1_555 1_555
C7 C1 2.1339(3) 1_555 1_555
C7 C6 2.1519(2) 1_555 1_555
C7 Co1 2.89(5) 1_555 1_555
C7 Co3 2.99(5) 1_555 1_444
C7 N12 3.11(10) 1_555 2_777
C13 N4 1.37400(12) 1_555 1_555
C13 C12 1.38400(18) 1_555 1_555
C13 C8 1.4136(3) 1_555 1_555
C13 C14 2.1280(2) 1_555 1_555
C13 N3 2.2380(4) 1_555 1_555
C13 C11 2.3631(2) 1_555 1_555
C13 C9 2.4345(4) 1_555 1_555
C13 C10 2.7609(2) 1_555 1_555
C13 Co2 3.16(8) 1_555 1_555
C12 C11 1.38100(12) 1_555 1_555
C12 C13 1.38400(18) 1_555 1_555
C12 C8 2.4108(4) 1_555 1_555
C12 C10 2.4185(4) 1_555 1_555
C12 N4 2.5241(3) 1_555 1_555
C12 C9 2.8181(6) 1_555 1_555
C12 C35 3.16(12) 1_555 2_877
Co1 N12 1.95(7) 1_555 2_777
Co1 N6 2.02(7) 1_555 2_776
Co1 N2 2.04(6) 1_555 1_555
Co1 N3 2.07(5) 1_555 1_555
Co1 C7 2.89(5) 1_555 1_555
Co1 C14 2.94(5) 1_555 1_555
Co1 C42 2.98(7) 1_555 2_777
Co1 C41 2.99(8) 1_555 2_777
Co1 C20 3.00(9) 1_555 2_776
Co1 C21 3.02(7) 1_555 2_776
Co1 C8 3.10(5) 1_555 1_555
Co1 C6 3.19(8) 1_555 1_555
Co2 N10 1.96(7) 1_555 2_877
Co2 N5 1.97(6) 1_555 1_555
Co2 N7 2.10(6) 1_555 1_555
Co2 N4 2.10(6) 1_555 1_555
Co2 C28 2.81(8) 1_555 1_555
Co2 C35 2.95(6) 1_555 2_877
Co2 C15 2.98(6) 1_555 1_555
Co2 C21 2.99(7) 1_555 1_555
Co2 C34 3.01(9) 1_555 2_877
Co2 C14 3.03(4) 1_555 1_555
Co2 C13 3.16(8) 1_555 1_555
Co3 N9 1.96(5) 1_555 1_555
Co3 N11 1.98(5) 1_555 1_555
Co3 N8 2.03(7) 1_555 1_555
Co3 N1 2.04(6) 1_555 1_666
Co3 C28 2.88(7) 1_555 1_555
Co3 C29 2.93(5) 1_555 1_555
Co3 C36 2.95(5) 1_555 1_555
Co3 C7 2.99(5) 1_555 1_666
Co3 C35 3.00(6) 1_555 1_555
Co3 C42 3.06(6) 1_555 1_555
Co3 C1 3.14(7) 1_555 1_666
N1 C7 1.3262(3) 1_555 1_555
N1 C1 1.38300(14) 1_555 1_555
N1 Co3 2.04(6) 1_555 1_444
N1 N2 2.2568(4) 1_555 1_555
N1 C6 2.2642(2) 1_555 1_555
N1 C2 2.5263(3) 1_555 1_555
N1 N11 3.13(9) 1_555 1_444
N10 C35 1.32500(12) 1_555 1_555
N10 C34 1.4270(2) 1_555 1_555
N10 Co2 1.96(7) 1_555 2_877
N10 N9 2.2590(2) 1_555 1_555
N10 C29 2.3100(3) 1_555 1_555
N10 C33 2.5702(3) 1_555 1_555
N10 N4 3.18(11) 1_555 2_877
N11 C36 1.3430(2) 1_555 1_555
N11 C42 1.38887(18) 1_555 1_555
N11 Co3 1.98(5) 1_555 1_555
N11 C41 2.2428(3) 1_555 1_555
N11 N12 2.2865(2) 1_555 1_555
N11 C37 2.5353(4) 1_555 1_555
N11 N9 3.08(7) 1_555 1_555
N11 N1 3.13(9) 1_555 1_666
N12 C42 1.33300(18) 1_555 1_555
N12 C41 1.3890(2) 1_555 1_555
N12 Co1 1.95(7) 1_555 2_777
N12 N11 2.2865(2) 1_555 1_555
N12 C36 2.3046(3) 1_555 1_555
N12 C40 2.5302(4) 1_555 1_555
N12 N2 3.09(11) 1_555 2_777
N12 C7 3.11(10) 1_555 2_777
N2 C7 1.33700(15) 1_555 1_555
N2 C6 1.38700(19) 1_555 1_555
N2 Co1 2.04(6) 1_555 1_555
N2 C1 2.2463(4) 1_555 1_555
N2 N1 2.2568(4) 1_555 1_555
N2 C5 2.5579(3) 1_555 1_555
N2 N12 3.09(11) 1_555 2_777
N3 C14 1.32510(19) 1_555 1_555
N3 C8 1.39500(16) 1_555 1_555
N3 Co1 2.07(5) 1_555 1_555
N3 N4 2.2270(4) 1_555 1_555
N3 C13 2.2380(4) 1_555 1_555
N3 C9 2.5180(2) 1_555 1_555
N3 N6 3.17(9) 1_555 2_776
N4 C14 1.3080(2) 1_555 1_555
N4 C13 1.37400(12) 1_555 1_555
N4 Co2 2.10(6) 1_555 1_555
N4 N3 2.2270(4) 1_555 1_555
N4 C8 2.2623(3) 1_555 1_555
N4 C12 2.5241(3) 1_555 1_555
N4 N10 3.18(11) 1_555 2_877
N5 C21 1.36805(13) 1_555 1_555
N5 C15 1.40000(16) 1_555 1_555
N5 Co2 1.97(6) 1_555 1_555
N5 N6 2.2404(2) 1_555 1_555
N5 C20 2.2546(2) 1_555 1_555
N5 C16 2.5737(3) 1_555 1_555
N6 C21 1.33300(13) 1_555 1_555
N6 C20 1.39100(17) 1_555 1_555
N6 Co1 2.02(7) 1_555 2_776
N6 N5 2.2404(2) 1_555 1_555
N6 C15 2.2646(2) 1_555 1_555
N6 C19 2.6173(3) 1_555 1_555
N6 N3 3.17(9) 1_555 2_776
N7 C28 1.2877(2) 1_555 1_555
N7 C22 1.36400(15) 1_555 1_555
N7 Co2 2.10(6) 1_555 1_555
N7 N8 2.1788(4) 1_555 1_555
N7 C27 2.2026(3) 1_555 1_555
N7 C23 2.5428(3) 1_555 1_555
N8 C28 1.35800(19) 1_555 1_555
N8 C27 1.39000(18) 1_555 1_555
N8 Co3 2.03(7) 1_555 1_555
N8 N7 2.1788(4) 1_555 1_555
N8 C22 2.2212(4) 1_555 1_555
N8 C26 2.5630(3) 1_555 1_555
N8 N9 3.06(12) 1_555 1_555
N9 C35 1.32445(19) 1_555 1_555
N9 C29 1.36400(17) 1_555 1_555
N9 Co3 1.96(5) 1_555 1_555
N9 C34 2.2488(2) 1_555 1_555
N9 N10 2.2590(2) 1_555 1_555
N9 C30 2.5483(4) 1_555 1_555
N9 N8 3.06(12) 1_555 1_555
N9 N11 3.08(7) 1_555 1_555
N9 C28 3.12(8) 1_555 1_555
